data_1577367
loop_
_publ_author_name
'Nahon, Emily'
'Nelmes, Gareth R.'
'Dallerba, Elena'
'Lim, Li Feng'
'Cox, Nicholas'
'McMullin, Claire L.'
'Massi, Massimiliano'
'Kallmeier, Fabian'
'Hicks, Jamie'

_publ_section_title
;
 Xanthene-to-fluorene skeletal editing <i>via</i> oxygen deletion mediated
 by boron and aluminium radicals.
;
_journal_issue 21
_journal_name_full 'Chemical science'
_journal_page_first 10755
_journal_page_last 10761
_journal_paper_doi 10.1039/d6sc01056c
_journal_volume 17
_journal_year 2026
_chemical_formula_moiety 'C94 H124 B2 Br2 Li4 N4 O2, 3(C6 H6)'
_chemical_formula_sum 'C112 H142 B2 Br2 Li4 N4 O2'
_chemical_formula_weight 1785.49
_space_group_crystal_system monoclinic
_space_group_IT_number 14
_space_group_name_Hall '-P 2ybc'
_space_group_name_H-M_alt 'P 1 21/c 1'
_atom_sites_solution_hydrogens geom
_atom_sites_solution_primary dual
_audit_creation_date 2023-07-10
_audit_creation_method
;
Olex2 1.5
(compiled 2022.04.07 svn.rca3783a0 for OlexSys, GUI svn.r6498)
;
_audit_update_record
;
2025-12-11 deposited with the CCDC.	2026-04-17 downloaded from the CCDC.
;
_cell_angle_alpha 90
_cell_angle_beta 90.469(3)
_cell_angle_gamma 90
_cell_formula_units_Z 4
_cell_length_a 21.3971(6)
_cell_length_b 36.2939(10)
_cell_length_c 13.2187(4)
_cell_measurement_reflns_used 14032
_cell_measurement_temperature 293(2)
_cell_measurement_theta_max 74.9470
_cell_measurement_theta_min 3.1860
_cell_volume 10265.1(5)
_computing_cell_refinement 'CrysAlisPro 1.171.42.85a (Rigaku OD, 2023)'
_computing_data_collection 'CrysAlisPro 1.171.42.85a (Rigaku OD, 2023)'
_computing_data_reduction 'CrysAlisPro 1.171.42.85a (Rigaku OD, 2023)'
_computing_molecular_graphics 'Olex2 1.5 (Dolomanov et al., 2009)'
_computing_publication_material 'Olex2 1.5 (Dolomanov et al., 2009)'
_computing_structure_refinement 'SHELXL 2018/3 (Sheldrick, 2015)'
_computing_structure_solution 'SHELXT 2018/2 (Sheldrick, 2018)'
_diffrn_ambient_temperature 293(2)
_diffrn_detector 'Hybrid Pixel Array Detector'
_diffrn_detector_area_resol_mean 10.0000
_diffrn_detector_type HyPix
_diffrn_measured_fraction_theta_full 0.997
_diffrn_measured_fraction_theta_max 0.997
_diffrn_measurement_details
;
List of Runs (angles in degrees, time in seconds):

  # Type    Start    End  Width  t~exp~   \w     \q     \k     \f   Frames
#--------------------------------------------------------------------------
  1  \w    -84.00 -37.00   0.50    6.00    --  -46.45 113.00  42.00   94
  2  \w     31.00  56.00   0.50    6.00    --   46.45-113.00 -49.00   50
  3  \w     73.00  98.00   0.50   24.00    --  107.75-113.00 -49.00   50
  4  \w    113.00 176.00   0.50   24.00    --  107.75 113.00  42.00  126
  5  \w     -7.00  26.00   0.50    6.00    --  -46.45  19.00-120.00   66
  6  \w     -7.00  25.00   0.50    6.00    --  -46.45  19.00 -90.00   64
  7  \w     -4.00  25.00   0.50    6.00    --  -46.45  19.00-150.00   58
  8  \w     -6.00  29.00   0.50    6.00    --  -46.45  19.00 -60.00   70
  9  \w    -16.00   9.00   0.50    6.00    --  -46.45  38.00 150.00   50
 10  \w     32.00  57.00   0.50   24.00    --  107.75 -30.00 -30.00   50
 11  \w     32.00  57.00   0.50   24.00    --  107.75 -30.00   0.00   50
 12  \w     32.00  59.00   0.50   24.00    --  107.75 -30.00  30.00   54
 13  \w     32.00  58.00   0.50   24.00    --  107.75 -30.00-180.00   52
 14  \w     32.00  57.00   0.50   24.00    --  107.75 -30.00-120.00   50
 15  \w     34.00  59.00   0.50   24.00    --  107.75 -30.00-150.00   50
 16  \w     35.00  60.00   0.50   24.00    --  107.75 -45.00 -60.00   50
 17  \w    103.00 178.00   0.50   24.00    --  107.75  30.00-150.00  150
 18  \w     36.00  72.00   0.50   24.00    --  107.75 -45.00 -90.00   72
 19  \w     33.00  59.00   0.50   24.00    --  107.75 -30.00 120.00   52
 20  \w     33.00  58.00   0.50   24.00    --  107.75 -30.00  60.00   50
 21  \w     33.00  58.00   0.50   24.00    --  107.75 -30.00 -90.00   50
 22  \w     83.00 109.00   0.50   24.00    --  106.49-113.00 -49.00   52
 23  \w     -8.00  26.00   0.50    6.00    --  -46.45  19.00   0.00   68
 24  \w     -6.00  26.00   0.50    6.00    --  -46.45  19.00 120.00   64
 25  \w     36.00  93.00   0.50    6.00    --   46.45-125.00  30.00  114
 26  \w     40.00  67.00   0.50   24.00    --  106.49 -45.00  30.00   54
 27  \w     31.00  57.00   0.50   24.00    --  106.49 -30.00  90.00   52
 28  \w     31.00  56.00   0.50   24.00    --  106.49 -30.00 150.00   50
 29  \w     42.00 119.00   0.50   24.00    --  106.49 -77.00 -30.00  154
 30  \w     43.00  93.00   0.50   24.00    --  106.49 -61.00 -30.00  100
;
_diffrn_measurement_device 'four-circle diffractometer'
_diffrn_measurement_device_type 'SuperNova, Dual, Cu at home/near, HyPix'
_diffrn_measurement_method '\w scans'
_diffrn_orient_matrix_type 'CrysAlisPro convention (1999,Acta A55,543-557)'
_diffrn_orient_matrix_UB_11 0.0092262000
_diffrn_orient_matrix_UB_12 -0.0416488000
_diffrn_orient_matrix_UB_13 -0.0166634000
_diffrn_orient_matrix_UB_21 -0.0370956000
_diffrn_orient_matrix_UB_22 0.0024770000
_diffrn_orient_matrix_UB_23 -0.1000643000
_diffrn_orient_matrix_UB_31 0.0610336000
_diffrn_orient_matrix_UB_32 0.0077858000
_diffrn_orient_matrix_UB_33 -0.0573586000
_diffrn_radiation_monochromator mirror
_diffrn_radiation_probe x-ray
_diffrn_radiation_type 'Cu K\a'
_diffrn_radiation_wavelength 1.54184
_diffrn_reflns_av_R_equivalents 0.0871
_diffrn_reflns_av_unetI/netI 0.0804
_diffrn_reflns_Laue_measured_fraction_full 0.997
_diffrn_reflns_Laue_measured_fraction_max 0.997
_diffrn_reflns_limit_h_max 25
_diffrn_reflns_limit_h_min -15
_diffrn_reflns_limit_k_max 43
_diffrn_reflns_limit_k_min -43
_diffrn_reflns_limit_l_max 13
_diffrn_reflns_limit_l_min -15
_diffrn_reflns_number 65728
_diffrn_reflns_point_group_measured_fraction_full 0.997
_diffrn_reflns_point_group_measured_fraction_max 0.997
_diffrn_reflns_theta_full 66.500
_diffrn_reflns_theta_max 66.500
_diffrn_reflns_theta_min 3.193
_diffrn_source 'micro-focus sealed X-ray tube'
_diffrn_source_type 'SuperNova (Cu) X-ray Source'
_exptl_absorpt_coefficient_mu 1.370
_exptl_absorpt_correction_T_max 1.00000
_exptl_absorpt_correction_T_min 0.80583
_exptl_absorpt_correction_type multi-scan
_exptl_absorpt_process_details
;
CrysAlisPro 1.171.42.85a (Rigaku Oxford Diffraction, 2023)
Empirical absorption correction using spherical harmonics,
implemented in SCALE3 ABSPACK scaling algorithm.
;
_exptl_crystal_colour 'clear colourless'
_exptl_crystal_colour_lustre clear
_exptl_crystal_colour_primary colourless
_exptl_crystal_density_diffrn 1.155
_exptl_crystal_description block
_exptl_crystal_F_000 3800
_exptl_crystal_size_max 0.15
_exptl_crystal_size_mid 0.1
_exptl_crystal_size_min 0.02
_refine_diff_density_max 1.396
_refine_diff_density_min -1.301
_refine_diff_density_rms 0.107
_refine_ls_extinction_method none
_refine_ls_goodness_of_fit_ref 1.198
_refine_ls_hydrogen_treatment constr
_refine_ls_matrix_type full
_refine_ls_number_parameters 1340
_refine_ls_number_reflns 18048
_refine_ls_number_restraints 436
_refine_ls_restrained_S_all 1.191
_refine_ls_R_factor_all 0.1258
_refine_ls_R_factor_gt 0.1066
_refine_ls_shift/su_max 0.000
_refine_ls_shift/su_mean 0.000
_refine_ls_structure_factor_coef Fsqd
_refine_ls_weighting_details 'w=1/[\s^2^(Fo^2^)+(0.2000P)^2^] where P=(Fo^2^+2Fc^2^)/3'
_refine_ls_weighting_scheme calc
_refine_ls_wR_factor_gt 0.2909
_refine_ls_wR_factor_ref 0.3123
_reflns_Friedel_coverage 0.000
_reflns_number_gt 13909
_reflns_number_total 18048
_reflns_threshold_expression 'I > 2\s(I)'
_cod_data_source_file d6sc01056c2.cif
_cod_data_source_block 3-Li2Br
_cod_database_code 1577367
_shelx_shelxl_version_number 2018/3
_chemical_oxdiff_formula 'C60 H60 N2 O2 B1 Li1 Br1'
_shelx_space_group_comment
;
The symmetry employed for this shelxl refinement is uniquely defined
by the following loop, which should always be used as a source of
symmetry information in preference to the above space-group names.
They are only intended as comments.
;
_shelx_estimated_absorpt_t_max 0.973
_shelx_estimated_absorpt_t_min 0.821
_olex2_refinement_description
;
1. Twinned data refinement
 Scales: 0.8302(16)
 0.1698(16)
2. Fixed Uiso
 At 1.2 times of:
  All C(H) groups, All C(H,H) groups
 At 1.5 times of:
  All C(H,H,H) groups
3. Restrained distances
 C14-C17A = C17-C14 = C16-C14 = C14-C16A = C15-C14 = C14-C15A
 1.53 with sigma of 0.008
 C20-C21A = C21-C20 = C20-C22A = C22-C20 = C20-C23A = C23-C20
 1.53 with sigma of 0.008
 C33-C34A = C34-C33 = C35-C33 = C33-C35A
 1.53 with sigma of 0.008
 C64-C61 = C61-C64A = C61-C63A = C63-C61 = C61-C62A = C62-C61
 1.53 with sigma of 0.008
 C68-C67 = C67-C68A = C67-C70A = C70-C67 = C67-C69A = C69-C67
 1.53 with sigma of 0.008
 C78-C77 = C77-C78A = C77-C79A = C79-C77
 1.53 with sigma of 0.008
 C91A-C89 = C91-C89 = C90A-C89 = C90-C89
 1.53 with sigma of 0.008
 C92-C94A = C94-C92 = C92-C93A = C93-C92
 1.53 with sigma of 0.008
 C17A-C17 = C16-C16A = C15-C15A
 2.5 with sigma of 0.008
 C21A-C21 = C22A-C22 = C23-C23A
 2.5 with sigma of 0.008
 C34A-C34 = C35-C35A
 2.5 with sigma of 0.008
 C62-C62A = C64A-C64 = C63-C63A
 2.5 with sigma of 0.008
 C68-C68A = C69A-C69 = C70A-C70
 2.5 with sigma of 0.008
 C78A-C78 = C79A-C79
 2.5 with sigma of 0.008
 C91A-C91 = C90A-C90
 2.5 with sigma of 0.008
 C94A-C94 = C93A-C93
 2.5 with sigma of 0.008
4. Uiso/Uaniso restraints and constraints
C17A \\sim C17 \\sim C16A \\sim C16 \\sim C15A \\sim C15 \\sim C14: within 2A
with sigma of 0.005 and sigma for terminal atoms of 0.01 within 2A
C21 \\sim C21A \\sim C23 \\sim C23A \\sim C22 \\sim C22A \\sim C20: within 2A
with sigma of 0.005 and sigma for terminal atoms of 0.01 within 2A
C34A \\sim C34 \\sim C35 \\sim C35A \\sim C33: within 2A with sigma of 0.005
and sigma for terminal atoms of 0.01 within 2A
C62A \\sim C62 \\sim C64A \\sim C64 \\sim C63A \\sim C63 \\sim C61: within 2A
with sigma of 0.005 and sigma for terminal atoms of 0.01 within 2A
C70A \\sim C70 \\sim C69 \\sim C69A \\sim C68 \\sim C68A \\sim C67: within 2A
with sigma of 0.005 and sigma for terminal atoms of 0.01 within 2A
C78A \\sim C78 \\sim C79A \\sim C79 \\sim C77: within 2A with sigma of 0.005
and sigma for terminal atoms of 0.01 within 2A
C91A \\sim C91 \\sim C90A \\sim C90 \\sim C89: within 2A with sigma of 0.005
and sigma for terminal atoms of 0.01 within 2A
C94A \\sim C94 \\sim C93A \\sim C93: within 2A with sigma of 0.005 and sigma
for terminal atoms of 0.01 within 2A
C109 \\sim C110 \\sim C111 \\sim C112 \\sim C107 \\sim C108: within 2A with
sigma of 0.005 and sigma for terminal atoms of 0.01 within 2A
5. Others
 Sof(C15A)=Sof(H15D)=Sof(H15E)=Sof(H15F)=Sof(C17A)=Sof(H17D)=Sof(H17E)=
 Sof(H17F)=Sof(C16A)=Sof(H16D)=Sof(H16E)=Sof(H16F)=1-FVAR(1)
 Sof(C16)=Sof(H16A)=Sof(H16B)=Sof(H16C)=Sof(C17)=Sof(H17A)=Sof(H17B)=Sof(H17C)=
 Sof(C15)=Sof(H15A)=Sof(H15B)=Sof(H15C)=FVAR(1)
 Sof(C23A)=Sof(H23D)=Sof(H23E)=Sof(H23F)=Sof(C21A)=Sof(H21D)=Sof(H21E)=
 Sof(H21F)=Sof(C22A)=Sof(H22D)=Sof(H22E)=Sof(H22F)=1-FVAR(2)
 Sof(C23)=Sof(H23A)=Sof(H23B)=Sof(H23C)=Sof(C21)=Sof(H21A)=Sof(H21B)=Sof(H21C)=
 Sof(C22)=Sof(H22A)=Sof(H22B)=Sof(H22C)=FVAR(2)
 Sof(H33A)=Sof(C34A)=Sof(H34D)=Sof(H34E)=Sof(H34F)=Sof(C35A)=Sof(H35D)=
 Sof(H35E)=Sof(H35F)=1-FVAR(3)
 Sof(H33)=Sof(C34)=Sof(H34A)=Sof(H34B)=Sof(H34C)=Sof(C35)=Sof(H35A)=Sof(H35B)=
 Sof(H35C)=FVAR(3)
 Sof(C64A)=Sof(H64D)=Sof(H64E)=Sof(H64F)=Sof(C62A)=Sof(H62D)=Sof(H62E)=
 Sof(H62F)=Sof(C63A)=Sof(H63D)=Sof(H63E)=Sof(H63F)=1-FVAR(4)
 Sof(C63)=Sof(H63A)=Sof(H63B)=Sof(H63C)=Sof(C64)=Sof(H64A)=Sof(H64B)=Sof(H64C)=
 Sof(C62)=Sof(H62A)=Sof(H62B)=Sof(H62C)=FVAR(4)
 Sof(C68A)=Sof(H68D)=Sof(H68E)=Sof(H68F)=Sof(C69A)=Sof(H69D)=Sof(H69E)=
 Sof(H69F)=Sof(C70A)=Sof(H70D)=Sof(H70E)=Sof(H70F)=1-FVAR(5)
 Sof(C70)=Sof(H70A)=Sof(H70B)=Sof(H70C)=Sof(C69)=Sof(H69A)=Sof(H69B)=Sof(H69C)=
 Sof(C68)=Sof(H68A)=Sof(H68B)=Sof(H68C)=FVAR(5)
 Sof(H77A)=Sof(C78A)=Sof(H78D)=Sof(H78E)=Sof(H78F)=Sof(C79A)=Sof(H79D)=
 Sof(H79E)=Sof(H79F)=1-FVAR(6)
 Sof(H77)=Sof(C78)=Sof(H78A)=Sof(H78B)=Sof(H78C)=Sof(C79)=Sof(H79A)=Sof(H79B)=
 Sof(H79C)=FVAR(6)
 Sof(H89A)=Sof(C90A)=Sof(H90D)=Sof(H90E)=Sof(H90F)=Sof(C91A)=Sof(H91D)=
 Sof(H91E)=Sof(H91F)=1-FVAR(7)
 Sof(C91)=Sof(H91A)=Sof(H91B)=Sof(H91C)=Sof(H89)=Sof(C90)=Sof(H90A)=Sof(H90B)=
 Sof(H90C)=FVAR(7)
 Sof(H92A)=Sof(C94A)=Sof(H94D)=Sof(H94E)=Sof(H94F)=Sof(C93A)=Sof(H93D)=
 Sof(H93E)=Sof(H93F)=1-FVAR(8)
 Sof(H92)=Sof(C94)=Sof(H94A)=Sof(H94B)=Sof(H94C)=Sof(C93)=Sof(H93A)=Sof(H93B)=
 Sof(H93C)=FVAR(8)
6.a Ternary CH refined with riding coordinates:
 C45(H45), C33(H33), C33(H33A), C42(H42), C92(H92), C92(H92A), C30(H30),
 C80(H80), C89(H89), C89(H89A), C77(H77), C77(H77A)
6.b Aromatic/amide H refined with riding coordinates:
 C11(H11), C3(H3), C52(H52), C50(H50), C27(H27), C38(H38), C26(H26), C58(H58),
 C56(H56), C5(H5), C9(H9), C86(H86), C85(H85), C73(H73), C28(H28), C39(H39),
 C87(H87), C40(H40), C74(H74), C105(H105), C104(H104), C103(H103), C102(H102),
 C101(H101), C106(H106), C100(H100), C99(H99), C98(H98), C97(H97), C96(H96),
 C95(H95), C75(H75), C109(H109), C110(H110), C111(H111), C112(H112), C107(H107),
  C108(H108)
6.c Fitted hexagon refined as free rotating group:
 C105(C104,C103,C102,C101,C106), C100(C99,C98,C97,C96,C95), C109(C110,C111,
 C112,C107,C108)
6.d Idealised Me refined as rotating group:
 C18(H18A,H18B,H18C), C19(H19A,H19B,H19C), C66(H66A,H66B,H66C), C65(H65A,H65B,
 H65C), C43(H43A,H43B,H43C), C31(H31A,H31B,H31C), C91(H91A,H91B,H91C), C46(H46A,
 H46B,H46C), C32(H32A,H32B,H32C), C16(H16A,H16B,H16C), C17(H17A,H17B,H17C),
 C82(H82A,H82B,H82C), C70(H70A,H70B,H70C), C90(H90A,H90B,H90C), C81(H81A,H81B,
 H81C), C94(H94A,H94B,H94C), C34(H34A,H34B,H34C), C15(H15A,H15B,H15C), C93(H93A,
 H93B,H93C), C44(H44A,H44B,H44C), C69(H69A,H69B,H69C), C47(H47A,H47B,H47C),
 C35(H35A,H35B,H35C), C23(H23A,H23B,H23C), C68(H68A,H68B,H68C), C63(H63A,H63B,
 H63C), C78(H78A,H78B,H78C), C21(H21A,H21B,H21C), C79(H79A,H79B,H79C), C64(H64A,
 H64B,H64C), C22(H22A,H22B,H22C), C62(H62A,H62B,H62C), C15A(H15D,H15E,H15F),
 C17A(H17D,H17E,H17F), C16A(H16D,H16E,H16F), C23A(H23D,H23E,H23F), C21A(H21D,
 H21E,H21F), C22A(H22D,H22E,H22F), C34A(H34D,H34E,H34F), C35A(H35D,H35E,H35F),
 C64A(H64D,H64E,H64F), C62A(H62D,H62E,H62F), C63A(H63D,H63E,H63F), C68A(H68D,
 H68E,H68F), C69A(H69D,H69E,H69F), C70A(H70D,H70E,H70F), C78A(H78D,H78E,H78F),
 C79A(H79D,H79E,H79F), C90A(H90D,H90E,H90F), C91A(H91D,H91E,H91F), C94A(H94D,
 H94E,H94F), C93A(H93D,H93E,H93F)
;
_olex2_submission_special_instructions 'No special instructions were received'
_oxdiff_exptl_absorpt_empirical_details
;
Empirical correction (ABSPACK) includes:
- Absorption correction using spherical harmonics
- Frame scaling
;
_oxdiff_exptl_absorpt_empirical_full_max 2.777
_oxdiff_exptl_absorpt_empirical_full_min 0.517

loop_
_space_group_symop_operation_xyz
'x, y, z'
'-x, y+1/2, -z+1/2'
'-x, -y, -z'
'x, -y-1/2, z-1/2'

loop_
_atom_site_label
_atom_site_type_symbol
_atom_site_fract_x
_atom_site_fract_y
_atom_site_fract_z
_atom_site_U_iso_or_equiv
_atom_site_adp_type
_atom_site_occupancy
_atom_site_site_symmetry_order
_atom_site_calc_flag
_atom_site_refinement_flags_posn
_atom_site_refinement_flags_adp
_atom_site_refinement_flags_occupancy
_atom_site_disorder_assembly
_atom_site_disorder_group
Br1 Br 0.31667(3) 0.53328(2) 0.24209(7) 0.0608(2) Uani 1 1 d . . . . .
Br2 Br 0.17363(4) 0.47115(2) 0.23122(8) 0.0700(3) Uani 1 1 d . . . . .
N1 N 0.1733(2) 0.63319(12) 0.4224(4) 0.0371(10) Uani 1 1 d . . . . .
N3 N 0.4033(2) 0.39110(13) 0.2527(4) 0.0426(11) Uani 1 1 d . . . . .
N2 N 0.09402(19) 0.61245(11) 0.2820(3) 0.0337(9) Uani 1 1 d . . . . .
N4 N 0.3235(2) 0.36679(13) 0.3857(4) 0.0444(11) Uani 1 1 d . . . . .
O1 O 0.1892(2) 0.57915(11) 0.3210(3) 0.0475(10) Uani 1 1 d . . . . .
O2 O 0.3064(2) 0.42237(12) 0.2897(5) 0.0612(13) Uani 1 1 d . . . . .
C11 C -0.0054(3) 0.63638(15) 0.2185(4) 0.0377(11) Uani 1 1 d . . . . .
H11 H -0.006962 0.616559 0.173945 0.045 Uiso 1 1 calc R U . . .
C24 C 0.2334(2) 0.62227(15) 0.4662(4) 0.0383(12) Uani 1 1 d . . . . .
C13 C 0.0472(2) 0.67002(14) 0.3488(4) 0.0335(11) Uani 1 1 d . . . . .
C48 C 0.4508(2) 0.33274(16) 0.3108(4) 0.0376(12) Uani 1 1 d . . . . .
C36 C 0.0854(2) 0.58450(15) 0.2049(4) 0.0379(12) Uani 1 1 d . . . . .
C49 C 0.4513(2) 0.36377(16) 0.2508(4) 0.0391(12) Uani 1 1 d . . . . .
C1 C 0.0920(2) 0.68184(14) 0.4276(4) 0.0347(11) Uani 1 1 d . . . . .
C59 C 0.3505(2) 0.33379(16) 0.4240(5) 0.0416(12) Uani 1 1 d . . . . .
C60 C 0.4065(2) 0.31933(15) 0.3880(4) 0.0393(12) Uani 1 1 d . . . . .
C10 C -0.0549(3) 0.66142(16) 0.2164(4) 0.0409(12) Uani 1 1 d . . . . .
C83 C 0.2641(3) 0.37665(17) 0.4289(5) 0.0460(14) Uani 1 1 d . . . . .
C12 C 0.0463(2) 0.63920(14) 0.2833(4) 0.0341(11) Uani 1 1 d . . . . .
C2 C 0.1481(2) 0.66620(15) 0.4637(4) 0.0346(11) Uani 1 1 d . . . . .
C45 C 0.0165(3) 0.54924(16) 0.3288(5) 0.0475(14) Uani 1 1 d . . . . .
H45 H 0.013331 0.573732 0.359557 0.057 Uiso 1 1 calc R U . . .
C3 C 0.1793(3) 0.68412(17) 0.5419(5) 0.0461(13) Uani 1 1 d . . . . .
H3 H 0.216266 0.674030 0.566821 0.055 Uiso 1 1 calc R U . . .
C29 C 0.2364(3) 0.59644(17) 0.5443(4) 0.0436(13) Uani 1 1 d . . . . .
C52 C 0.5506(3) 0.31271(18) 0.2427(5) 0.0482(14) Uani 1 1 d . . . . .
H52 H 0.583133 0.295724 0.241127 0.058 Uiso 1 1 calc R U . . .
C50 C 0.5025(3) 0.36841(18) 0.1858(5) 0.0454(13) Uani 1 1 d . . . . .
H50 H 0.503563 0.389088 0.144318 0.055 Uiso 1 1 calc R U . . .
C53 C 0.5005(3) 0.30759(17) 0.3068(5) 0.0454(14) Uani 1 1 d . . . . .
C71 C 0.4110(3) 0.42066(19) 0.1813(5) 0.0502(15) Uani 1 1 d . . . . .
C25 C 0.2887(3) 0.63705(16) 0.4241(4) 0.0404(12) Uani 1 1 d . . . . .
C84 C 0.2089(3) 0.36152(18) 0.3875(5) 0.0489(14) Uani 1 1 d . . . . .
C27 C 0.3490(3) 0.5991(2) 0.5386(6) 0.0609(18) Uani 1 1 d . . . . .
H27 H 0.387544 0.591031 0.562767 0.073 Uiso 1 1 calc R U . . .
C51 C 0.5516(3) 0.34337(19) 0.1812(5) 0.0492(15) Uani 1 1 d . . . . .
C6 C 0.0708(2) 0.71425(16) 0.4711(5) 0.0392(12) Uani 1 1 d . . . . .
C8 C -0.0017(2) 0.69523(15) 0.3460(4) 0.0375(11) Uani 1 1 d . . . . .
C54 C 0.4913(3) 0.27661(16) 0.3822(5) 0.0472(14) Uani 1 1 d . . . . .
C41 C 0.1121(3) 0.58935(18) 0.1097(5) 0.0462(14) Uani 1 1 d . . . . .
C38 C 0.0372(3) 0.52770(18) 0.1492(5) 0.0500(15) Uani 1 1 d . . . . .
H38 H 0.012966 0.507010 0.162277 0.060 Uiso 1 1 calc R U . . .
C26 C 0.3465(3) 0.62492(19) 0.4614(5) 0.0496(14) Uani 1 1 d . . . . .
H26 H 0.383339 0.634203 0.434507 0.060 Uiso 1 1 calc R U . . .
C33 C 0.2880(3) 0.66569(16) 0.3405(5) 0.0504(14) Uani 1 1 d D U . . .
H33 H 0.245690 0.675897 0.336449 0.061 Uiso 0.56(3) 1 calc R U P A 1
H33A H 0.244565 0.668836 0.318235 0.061 Uiso 0.44(3) 1 calc R U P A 2
C7 C 0.0078(3) 0.72549(16) 0.4247(5) 0.0443(13) Uani 1 1 d . . . . .
C58 C 0.3207(3) 0.31417(19) 0.5004(5) 0.0510(15) Uani 1 1 d . . . . .
H58 H 0.283867 0.323698 0.526559 0.061 Uiso 1 1 calc R U . . .
C4 C 0.1568(3) 0.71717(17) 0.5850(5) 0.0483(14) Uani 1 1 d . . . . .
C37 C 0.0469(3) 0.55414(15) 0.2252(5) 0.0415(12) Uani 1 1 d . . . . .
C61 C 0.6083(3) 0.3506(2) 0.1119(5) 0.0647(17) Uani 1 1 d D U . . .
C42 C 0.1503(3) 0.6235(2) 0.0836(5) 0.0514(15) Uani 1 1 d . . . . .
H42 H 0.159121 0.636685 0.146764 0.062 Uiso 1 1 calc R U . . .
C88 C 0.2608(3) 0.4017(2) 0.5095(6) 0.0569(17) Uani 1 1 d . . . . .
C56 C 0.3985(3) 0.26686(18) 0.5021(6) 0.0522(15) Uani 1 1 d . . . . .
H56 H 0.414186 0.244562 0.525979 0.063 Uiso 1 1 calc R U . . .
C92 C 0.2092(3) 0.33457(17) 0.3008(5) 0.0521(15) Uani 1 1 d D . . . .
H92 H 0.251664 0.324521 0.297747 0.063 Uiso 0.62(4) 1 calc R U P B 1
H92A H 0.252798 0.331791 0.279930 0.063 Uiso 0.38(4) 1 calc R U P B 2
C5 C 0.1022(3) 0.73221(16) 0.5485(5) 0.0451(13) Uani 1 1 d . . . . .
H5 H 0.086723 0.754029 0.575346 0.054 Uiso 1 1 calc R U . . .
C18 C 0.0106(3) 0.76359(18) 0.3755(6) 0.0596(18) Uani 1 1 d . . . . .
H18A H 0.021888 0.781613 0.425513 0.089 Uiso 1 1 calc R U . . .
H18B H -0.029588 0.769590 0.347161 0.089 Uiso 1 1 calc R U . . .
H18C H 0.041237 0.763472 0.322799 0.089 Uiso 1 1 calc R U . . .
C9 C -0.0527(3) 0.69166(16) 0.2797(5) 0.0436(13) Uani 1 1 d . . . . .
H9 H -0.084330 0.709227 0.278385 0.052 Uiso 1 1 calc R U . . .
C72 C 0.4480(3) 0.45163(18) 0.2102(6) 0.0554(17) Uani 1 1 d . . . . .
C30 C 0.1782(3) 0.5805(2) 0.5930(5) 0.0548(16) Uani 1 1 d . . . . .
H30 H 0.141549 0.589678 0.555751 0.066 Uiso 1 1 calc R U . . .
C20 C -0.1123(3) 0.65443(17) 0.1462(5) 0.0553(14) Uani 1 1 d D U . . .
C55 C 0.4299(3) 0.28646(17) 0.4284(5) 0.0469(14) Uani 1 1 d . . . . .
C19 C -0.0433(3) 0.7241(2) 0.5052(6) 0.0525(15) Uani 1 1 d . . . . .
H19A H -0.048635 0.699162 0.527703 0.079 Uiso 1 1 calc R U . . .
H19B H -0.081890 0.732965 0.476727 0.079 Uiso 1 1 calc R U . . .
H19C H -0.031395 0.739319 0.561540 0.079 Uiso 1 1 calc R U . . .
C57 C 0.3431(3) 0.2812(2) 0.5398(6) 0.0552(16) Uani 1 1 d . . . . .
C86 C 0.1486(3) 0.3980(2) 0.5032(7) 0.068(2) Uani 1 1 d . . . . .
H86 H 0.109800 0.405277 0.527546 0.082 Uiso 1 1 calc R U . . .
C85 C 0.1518(3) 0.3729(2) 0.4244(6) 0.0552(16) Uani 1 1 d . . . . .
H85 H 0.115133 0.363522 0.396137 0.066 Uiso 1 1 calc R U . . .
C73 C 0.4563(4) 0.4798(2) 0.1402(7) 0.073(2) Uani 1 1 d . . . . .
H73 H 0.482210 0.499492 0.156358 0.087 Uiso 1 1 calc R U . . .
C28 C 0.2956(3) 0.5853(2) 0.5795(5) 0.0532(16) Uani 1 1 d . . . . .
H28 H 0.298379 0.568214 0.631689 0.064 Uiso 1 1 calc R U . . .
C66 C 0.4909(4) 0.23861(18) 0.3311(7) 0.0645(19) Uani 1 1 d . . . . .
H66A H 0.466232 0.239686 0.270180 0.097 Uiso 1 1 calc R U . . .
H66B H 0.473242 0.220764 0.376278 0.097 Uiso 1 1 calc R U . . .
H66C H 0.532897 0.231618 0.314998 0.097 Uiso 1 1 calc R U . . .
C14 C 0.1950(3) 0.73422(18) 0.6735(5) 0.0682(17) Uani 1 1 d D U . . .
C67 C 0.3056(3) 0.2612(2) 0.6236(6) 0.075(2) Uani 1 1 d D U . . .
C39 C 0.0635(4) 0.5323(2) 0.0557(6) 0.0609(19) Uani 1 1 d . . . . .
H39 H 0.056261 0.514870 0.005286 0.073 Uiso 1 1 calc R U . . .
B1 B 0.1522(3) 0.60846(18) 0.3422(5) 0.0385(13) Uani 1 1 d . . . . .
C87 C 0.2018(4) 0.4122(2) 0.5452(7) 0.068(2) Uani 1 1 d . . . . .
H87 H 0.198963 0.429004 0.598072 0.082 Uiso 1 1 calc R U . . .
C65 C 0.5440(3) 0.2774(2) 0.4634(6) 0.0587(17) Uani 1 1 d . . . . .
H65A H 0.583436 0.272574 0.431900 0.088 Uiso 1 1 calc R U . . .
H65B H 0.536072 0.258884 0.513580 0.088 Uiso 1 1 calc R U . . .
H65C H 0.545156 0.301201 0.495012 0.088 Uiso 1 1 calc R U . . .
C80 C 0.4793(3) 0.45397(18) 0.3130(6) 0.0593(18) Uani 1 1 d . . . . .
H80 H 0.481847 0.428822 0.339729 0.071 Uiso 1 1 calc R U . . .
C43 C 0.1119(4) 0.6491(3) 0.0155(7) 0.081(3) Uani 1 1 d . . . . .
H43A H 0.098815 0.636000 -0.044115 0.122 Uiso 1 1 calc R U . . .
H43B H 0.136910 0.669882 -0.003510 0.122 Uiso 1 1 calc R U . . .
H43C H 0.075737 0.657506 0.051406 0.122 Uiso 1 1 calc R U . . .
C31 C 0.1729(4) 0.5928(3) 0.7021(6) 0.069(2) Uani 1 1 d . . . . .
H31A H 0.208969 0.584529 0.739516 0.103 Uiso 1 1 calc R U . . .
H31B H 0.135934 0.582379 0.731171 0.103 Uiso 1 1 calc R U . . .
H31C H 0.170598 0.619169 0.704933 0.103 Uiso 1 1 calc R U . . .
C91 C 0.3261(12) 0.4056(7) 0.6681(9) 0.070(3) Uani 0.70(7) 1 d D U P C 1
H91A H 0.362416 0.416676 0.698532 0.105 Uiso 0.70(7) 1 calc R U P C 1
H91B H 0.330329 0.379310 0.669093 0.105 Uiso 0.70(7) 1 calc R U P C 1
H91C H 0.289636 0.412617 0.705482 0.105 Uiso 0.70(7) 1 calc R U P C 1
C89 C 0.3194(4) 0.4189(2) 0.5588(6) 0.0700(18) Uani 1 1 d D U . . .
H89 H 0.355892 0.410101 0.521476 0.084 Uiso 0.70(7) 1 calc R U P C 1
H89A H 0.354896 0.414650 0.513838 0.084 Uiso 0.30(7) 1 calc R U P C 2
C40 C 0.1008(3) 0.5626(2) 0.0357(5) 0.0568(17) Uani 1 1 d . . . . .
H40 H 0.118612 0.565118 -0.027904 0.068 Uiso 1 1 calc R U . . .
C76 C 0.3838(3) 0.4183(3) 0.0854(6) 0.072(2) Uani 1 1 d . . . . .
C46 C -0.0500(3) 0.5336(2) 0.3216(7) 0.0645(19) Uani 1 1 d . . . . .
H46A H -0.073526 0.547136 0.272025 0.097 Uiso 1 1 calc R U . . .
H46B H -0.069840 0.535591 0.386199 0.097 Uiso 1 1 calc R U . . .
H46C H -0.048082 0.508101 0.302061 0.097 Uiso 1 1 calc R U . . .
C32 C 0.1791(4) 0.5382(2) 0.5850(8) 0.075(2) Uani 1 1 d . . . . .
H32A H 0.189833 0.531087 0.517395 0.112 Uiso 1 1 calc R U . . .
H32B H 0.138527 0.528610 0.601106 0.112 Uiso 1 1 calc R U . . .
H32C H 0.209471 0.528397 0.631671 0.112 Uiso 1 1 calc R U . . .
C74 C 0.4279(4) 0.4789(3) 0.0508(8) 0.085(3) Uani 1 1 d . . . . .
H74 H 0.431511 0.498962 0.007450 0.102 Uiso 1 1 calc R U . . .
C105 C 0.5164(3) 0.64206(13) 0.2701(4) 0.089(3) Uani 1 1 d G . . . .
H105 H 0.524907 0.661473 0.226452 0.107 Uiso 1 1 calc R U . . .
C104 C 0.5302(3) 0.64531(11) 0.3727(4) 0.071(2) Uani 1 1 d G . . . .
H104 H 0.547925 0.666904 0.397616 0.086 Uiso 1 1 calc R U . . .
C103 C 0.5175(2) 0.61629(15) 0.4380(3) 0.0632(19) Uani 1 1 d G . . . .
H103 H 0.526689 0.618466 0.506579 0.076 Uiso 1 1 calc R U . . .
C102 C 0.4909(2) 0.58401(12) 0.4007(4) 0.0646(19) Uani 1 1 d G . . . .
H102 H 0.482435 0.564597 0.444379 0.078 Uiso 1 1 calc R U . . .
C101 C 0.4772(2) 0.58076(12) 0.2981(4) 0.072(2) Uani 1 1 d G . . . .
H101 H 0.459416 0.559166 0.273216 0.087 Uiso 1 1 calc R U . . .
C106 C 0.4899(3) 0.60978(16) 0.2329(3) 0.087(3) Uani 1 1 d G . . . .
H106 H 0.480652 0.607603 0.164251 0.105 Uiso 1 1 calc R U . . .
C100 C 0.0081(3) 0.39335(14) 0.1987(3) 0.071(2) Uani 1 1 d G . . . .
H100 H 0.016751 0.396577 0.130435 0.086 Uiso 1 1 calc R U . . .
C99 C 0.0188(2) 0.42190(11) 0.2667(4) 0.066(2) Uani 1 1 d G . . . .
H99 H 0.034745 0.444233 0.243961 0.079 Uiso 1 1 calc R U . . .
C98 C 0.0059(2) 0.41707(11) 0.3687(3) 0.0640(19) Uani 1 1 d G . . . .
H98 H 0.013074 0.436171 0.414210 0.077 Uiso 1 1 calc R U . . .
C97 C -0.0179(2) 0.38369(13) 0.4027(3) 0.0601(18) Uani 1 1 d G . . . .
H97 H -0.026592 0.380454 0.470935 0.072 Uiso 1 1 calc R U . . .
C96 C -0.0287(2) 0.35513(10) 0.3347(4) 0.066(2) Uani 1 1 d G . . . .
H96 H -0.044586 0.332797 0.357411 0.080 Uiso 1 1 calc R U . . .
C95 C -0.0157(3) 0.35996(11) 0.2327(3) 0.073(2) Uani 1 1 d G . . . .
H95 H -0.022915 0.340858 0.187161 0.087 Uiso 1 1 calc R U . . .
C77 C 0.3471(3) 0.3850(3) 0.0531(6) 0.078(2) Uani 1 1 d D U . . .
H77 H 0.341585 0.368313 0.110778 0.094 Uiso 0.71(2) 1 calc R U P D 1
H77A H 0.334657 0.373058 0.116421 0.094 Uiso 0.29(2) 1 calc R U P D 2
B2 B 0.3437(3) 0.39374(19) 0.3083(6) 0.0490(16) Uani 1 1 d . . . . .
C16 C 0.1891(11) 0.7077(5) 0.7626(12) 0.069(3) Uani 0.65(5) 1 d D U P E 1
H16A H 0.208496 0.718344 0.821461 0.104 Uiso 0.65(5) 1 calc R U P E 1
H16B H 0.209485 0.684872 0.746535 0.104 Uiso 0.65(5) 1 calc R U P E 1
H16C H 0.145758 0.703159 0.775753 0.104 Uiso 0.65(5) 1 calc R U P E 1
C17 C 0.1704(11) 0.7711(5) 0.712(2) 0.069(3) Uani 0.65(5) 1 d D U P E 1
H17A H 0.126394 0.769067 0.724767 0.104 Uiso 0.65(5) 1 calc R U P E 1
H17B H 0.177383 0.789774 0.662033 0.104 Uiso 0.65(5) 1 calc R U P E 1
H17C H 0.191847 0.777567 0.773550 0.104 Uiso 0.65(5) 1 calc R U P E 1
C82 C 0.5453(4) 0.4690(3) 0.3104(9) 0.083(3) Uani 1 1 d . . . . .
H82A H 0.570889 0.453250 0.269796 0.124 Uiso 1 1 calc R U . . .
H82B H 0.562013 0.470064 0.377970 0.124 Uiso 1 1 calc R U . . .
H82C H 0.544789 0.493357 0.281840 0.124 Uiso 1 1 calc R U . . .
C70 C 0.3084(15) 0.2837(5) 0.7211(11) 0.081(4) Uani 0.69(4) 1 d D U P F 1
H70A H 0.350910 0.290479 0.735335 0.122 Uiso 0.69(4) 1 calc R U P F 1
H70B H 0.292569 0.269143 0.775978 0.122 Uiso 0.69(4) 1 calc R U P F 1
H70C H 0.283436 0.305487 0.713499 0.122 Uiso 0.69(4) 1 calc R U P F 1
C90 C 0.3151(10) 0.4608(3) 0.544(3) 0.081(4) Uani 0.70(7) 1 d D U P C 1
H90A H 0.276246 0.469567 0.570433 0.121 Uiso 0.70(7) 1 calc R U P C 1
H90B H 0.317334 0.466456 0.473159 0.121 Uiso 0.70(7) 1 calc R U P C 1
H90C H 0.349190 0.472503 0.579082 0.121 Uiso 0.70(7) 1 calc R U P C 1
C81 C 0.4391(4) 0.4764(3) 0.3866(8) 0.076(2) Uani 1 1 d . . . . .
H81A H 0.442963 0.502145 0.371494 0.115 Uiso 1 1 calc R U . . .
H81B H 0.452963 0.471905 0.454748 0.115 Uiso 1 1 calc R U . . .
H81C H 0.396106 0.469091 0.379595 0.115 Uiso 1 1 calc R U . . .
C94 C 0.1655(10) 0.3018(5) 0.317(2) 0.063(5) Uani 0.62(4) 1 d D U P B 1
H94A H 0.175390 0.290085 0.380095 0.095 Uiso 0.62(4) 1 calc R U P B 1
H94B H 0.170723 0.284400 0.262713 0.095 Uiso 0.62(4) 1 calc R U P B 1
H94C H 0.122999 0.310200 0.317571 0.095 Uiso 0.62(4) 1 calc R U P B 1
C34 C 0.3331(9) 0.6978(4) 0.3635(16) 0.057(3) Uani 0.56(3) 1 d D U P A 1
H34A H 0.324576 0.707401 0.429639 0.085 Uiso 0.56(3) 1 calc R U P A 1
H34B H 0.327284 0.716825 0.314020 0.085 Uiso 0.56(3) 1 calc R U P A 1
H34C H 0.375373 0.689022 0.361335 0.085 Uiso 0.56(3) 1 calc R U P A 1
C15 C 0.2643(5) 0.7359(8) 0.647(2) 0.070(4) Uani 0.65(5) 1 d D U P E 1
H15A H 0.287687 0.744568 0.704791 0.105 Uiso 0.65(5) 1 calc R U P E 1
H15B H 0.270174 0.752491 0.591475 0.105 Uiso 0.65(5) 1 calc R U P E 1
H15C H 0.278640 0.711789 0.628840 0.105 Uiso 0.65(5) 1 calc R U P E 1
C93 C 0.1961(12) 0.3523(7) 0.1981(11) 0.064(4) Uani 0.62(4) 1 d D U P B 1
H93A H 0.154537 0.362264 0.197221 0.096 Uiso 0.62(4) 1 calc R U P B 1
H93B H 0.199897 0.334108 0.145884 0.096 Uiso 0.62(4) 1 calc R U P B 1
H93C H 0.225665 0.371754 0.186736 0.096 Uiso 0.62(4) 1 calc R U P B 1
C44 C 0.2122(4) 0.6139(3) 0.0358(8) 0.083(3) Uani 1 1 d . . . . .
H44A H 0.233636 0.596127 0.077081 0.124 Uiso 1 1 calc R U . . .
H44B H 0.237242 0.635758 0.030322 0.124 Uiso 1 1 calc R U . . .
H44C H 0.204963 0.603796 -0.030385 0.124 Uiso 1 1 calc R U . . .
C69 C 0.2361(5) 0.2586(8) 0.5931(18) 0.083(4) Uani 0.69(4) 1 d D U P F 1
H69A H 0.218815 0.282883 0.587376 0.124 Uiso 0.69(4) 1 calc R U P F 1
H69B H 0.213841 0.244982 0.643619 0.124 Uiso 0.69(4) 1 calc R U P F 1
H69C H 0.232370 0.246146 0.529169 0.124 Uiso 0.69(4) 1 calc R U P F 1
C47 C 0.0564(4) 0.5262(2) 0.3976(6) 0.0631(18) Uani 1 1 d . . . . .
H47A H 0.063808 0.502654 0.366610 0.095 Uiso 1 1 calc R U . . .
H47B H 0.035441 0.522665 0.460776 0.095 Uiso 1 1 calc R U . . .
H47C H 0.095586 0.538387 0.409381 0.095 Uiso 1 1 calc R U . . .
C35 C 0.3025(10) 0.6483(5) 0.2382(9) 0.060(3) Uani 0.56(3) 1 d D U P A 1
H35A H 0.346130 0.642352 0.235193 0.090 Uiso 0.56(3) 1 calc R U P A 1
H35B H 0.292081 0.665316 0.185126 0.090 Uiso 0.56(3) 1 calc R U P A 1
H35C H 0.278232 0.626198 0.229961 0.090 Uiso 0.56(3) 1 calc R U P A 1
C75 C 0.3927(4) 0.4484(3) 0.0205(7) 0.082(3) Uani 1 1 d . . . . .
H75 H 0.374696 0.448106 -0.043752 0.099 Uiso 1 1 calc R U . . .
C23 C -0.0870(8) 0.6511(7) 0.0386(8) 0.069(3) Uani 0.392(13) 1 d D U P G 1
H23A H -0.117316 0.638899 -0.003573 0.104 Uiso 0.392(13) 1 calc R U P G 1
H23B H -0.048969 0.637083 0.039774 0.104 Uiso 0.392(13) 1 calc R U P G 1
H23C H -0.078868 0.675249 0.012139 0.104 Uiso 0.392(13) 1 calc R U P G 1
C68 C 0.3372(9) 0.2256(4) 0.6590(18) 0.082(4) Uani 0.69(4) 1 d D U P F 1
H68A H 0.345657 0.210240 0.601553 0.122 Uiso 0.69(4) 1 calc R U P F 1
H68B H 0.310007 0.212725 0.704466 0.122 Uiso 0.69(4) 1 calc R U P F 1
H68C H 0.375670 0.231376 0.693258 0.122 Uiso 0.69(4) 1 calc R U P F 1
C63 C 0.6643(5) 0.3623(5) 0.1785(10) 0.070(3) Uani 0.667(15) 1 d D U P H 1
H63A H 0.650083 0.378411 0.231099 0.105 Uiso 0.667(15) 1 calc R U P H 1
H63B H 0.694362 0.374953 0.137677 0.105 Uiso 0.667(15) 1 calc R U P H 1
H63C H 0.683242 0.340855 0.208067 0.105 Uiso 0.667(15) 1 calc R U P H 1
C78 C 0.3830(7) 0.3654(5) -0.0308(11) 0.090(3) Uani 0.71(2) 1 d D U P D 1
H78A H 0.362299 0.342662 -0.047575 0.134 Uiso 0.71(2) 1 calc R U P D 1
H78B H 0.424784 0.360241 -0.007938 0.134 Uiso 0.71(2) 1 calc R U P D 1
H78C H 0.384358 0.380864 -0.089571 0.134 Uiso 0.71(2) 1 calc R U P D 1
C21 C -0.1547(9) 0.6883(5) 0.1443(19) 0.060(4) Uani 0.392(13) 1 d D U P G 1
H21A H -0.130291 0.709845 0.129822 0.090 Uiso 0.392(13) 1 calc R U P G 1
H21B H -0.174273 0.691131 0.208966 0.090 Uiso 0.392(13) 1 calc R U P G 1
H21C H -0.186299 0.685309 0.092917 0.090 Uiso 0.392(13) 1 calc R U P G 1
C79 C 0.2827(4) 0.3972(4) 0.0116(11) 0.077(3) Uani 0.71(2) 1 d D U P D 1
H79A H 0.287376 0.406488 -0.055966 0.116 Uiso 0.71(2) 1 calc R U P D 1
H79B H 0.266097 0.416243 0.054030 0.116 Uiso 0.71(2) 1 calc R U P D 1
H79C H 0.254728 0.376558 0.010826 0.116 Uiso 0.71(2) 1 calc R U P D 1
C64 C 0.5970(6) 0.3817(4) 0.0352(10) 0.076(3) Uani 0.667(15) 1 d D U P H 1
H64A H 0.561249 0.375897 -0.006021 0.114 Uiso 0.667(15) 1 calc R U P H 1
H64B H 0.633088 0.384363 -0.006878 0.114 Uiso 0.667(15) 1 calc R U P H 1
H64C H 0.589689 0.404378 0.070716 0.114 Uiso 0.667(15) 1 calc R U P H 1
C22 C -0.1467(10) 0.6202(5) 0.1819(19) 0.067(3) Uani 0.392(13) 1 d D U P G 1
H22A H -0.185300 0.617744 0.145065 0.101 Uiso 0.392(13) 1 calc R U P G 1
H22B H -0.155221 0.622328 0.252869 0.101 Uiso 0.392(13) 1 calc R U P G 1
H22C H -0.121188 0.598839 0.170430 0.101 Uiso 0.392(13) 1 calc R U P G 1
C62 C 0.6262(8) 0.3167(4) 0.0503(13) 0.083(3) Uani 0.667(15) 1 d D U P H 1
H62A H 0.635364 0.296593 0.095220 0.125 Uiso 0.667(15) 1 calc R U P H 1
H62B H 0.662378 0.322134 0.010519 0.125 Uiso 0.667(15) 1 calc R U P H 1
H62C H 0.592073 0.310032 0.006368 0.125 Uiso 0.667(15) 1 calc R U P H 1
Li4 Li 0.2265(6) 0.4276(4) 0.3345(13) 0.073(4) Uani 1 1 d . . . . .
Li1 Li 0.2699(5) 0.5739(3) 0.3653(12) 0.066(3) Uani 1 1 d . . . . .
Li2 Li 0.1902(5) 0.5384(3) 0.2400(10) 0.060(3) Uani 1 1 d . . . . .
C109 C 0.2234(5) 0.5031(3) -0.0257(7) 0.154(3) Uani 1 1 d G U . . .
H109 H 0.201607 0.504439 0.034758 0.185 Uiso 1 1 calc R U . . .
C110 C 0.2788(6) 0.5226(3) -0.0370(8) 0.153(3) Uani 1 1 d G U . . .
H110 H 0.294089 0.536998 0.015918 0.184 Uiso 1 1 calc R U . . .
C111 C 0.3114(4) 0.5207(3) -0.1274(9) 0.147(3) Uani 1 1 d G U . . .
H111 H 0.348429 0.533709 -0.134971 0.177 Uiso 1 1 calc R U . . .
C112 C 0.2885(5) 0.4992(3) -0.2065(7) 0.147(3) Uani 1 1 d G U . . .
H112 H 0.310288 0.497860 -0.267019 0.177 Uiso 1 1 calc R U . . .
C107 C 0.2331(5) 0.4797(3) -0.1952(8) 0.151(3) Uani 1 1 d G U . . .
H107 H 0.217807 0.465300 -0.248180 0.181 Uiso 1 1 calc R U . . .
C108 C 0.2005(4) 0.4816(3) -0.1048(10) 0.151(3) Uani 1 1 d G U . . .
H108 H 0.163465 0.468589 -0.097292 0.181 Uiso 1 1 calc R U . . .
Li3 Li 0.3039(7) 0.4649(4) 0.2179(17) 0.087(5) Uani 1 1 d . . . . .
C15A C 0.2550(13) 0.7476(12) 0.623(3) 0.069(4) Uani 0.35(5) 1 d D U P E 2
H15D H 0.282576 0.757753 0.673896 0.103 Uiso 0.35(5) 1 calc R U P E 2
H15E H 0.245029 0.766237 0.574259 0.103 Uiso 0.35(5) 1 calc R U P E 2
H15F H 0.275189 0.727300 0.590548 0.103 Uiso 0.35(5) 1 calc R U P E 2
C17A C 0.160(2) 0.7698(9) 0.697(4) 0.071(4) Uani 0.35(5) 1 d D U P E 2
H17D H 0.116966 0.764139 0.712364 0.107 Uiso 0.35(5) 1 calc R U P E 2
H17E H 0.161070 0.785920 0.639517 0.107 Uiso 0.35(5) 1 calc R U P E 2
H17F H 0.178842 0.781787 0.754245 0.107 Uiso 0.35(5) 1 calc R U P E 2
C16A C 0.206(2) 0.7100(11) 0.766(2) 0.069(4) Uani 0.35(5) 1 d D U P E 2
H16D H 0.166654 0.702639 0.793687 0.104 Uiso 0.35(5) 1 calc R U P E 2
H16E H 0.229374 0.723538 0.816095 0.104 Uiso 0.35(5) 1 calc R U P E 2
H16F H 0.229287 0.688483 0.746806 0.104 Uiso 0.35(5) 1 calc R U P E 2
C23A C -0.1005(6) 0.6263(4) 0.0621(9) 0.069(3) Uani 0.608(13) 1 d D U P G 2
H23D H -0.138549 0.622226 0.024706 0.103 Uiso 0.608(13) 1 calc R U P G 2
H23E H -0.086611 0.603538 0.091457 0.103 Uiso 0.608(13) 1 calc R U P G 2
H23F H -0.069065 0.635601 0.017473 0.103 Uiso 0.608(13) 1 calc R U P G 2
C21A C -0.1387(8) 0.6898(3) 0.1016(14) 0.067(3) Uani 0.608(13) 1 d D U P G 2
H21D H -0.110795 0.699053 0.051075 0.101 Uiso 0.608(13) 1 calc R U P G 2
H21E H -0.143235 0.707820 0.154223 0.101 Uiso 0.608(13) 1 calc R U P G 2
H21F H -0.178797 0.684930 0.071280 0.101 Uiso 0.608(13) 1 calc R U P G 2
C22A C -0.1612(5) 0.6366(5) 0.2156(9) 0.067(3) Uani 0.608(13) 1 d D U P G 2
H22D H -0.195696 0.627796 0.175506 0.100 Uiso 0.608(13) 1 calc R U P G 2
H22E H -0.175845 0.654500 0.263272 0.100 Uiso 0.608(13) 1 calc R U P G 2
H22F H -0.142468 0.616313 0.251362 0.100 Uiso 0.608(13) 1 calc R U P G 2
C34A C 0.3107(12) 0.7029(4) 0.3821(19) 0.055(4) Uani 0.44(3) 1 d D U P A 2
H34D H 0.289617 0.708203 0.444211 0.083 Uiso 0.44(3) 1 calc R U P A 2
H34E H 0.301779 0.721928 0.333661 0.083 Uiso 0.44(3) 1 calc R U P A 2
H34F H 0.354967 0.701817 0.394398 0.083 Uiso 0.44(3) 1 calc R U P A 2
C35A C 0.3252(11) 0.6519(6) 0.2497(13) 0.056(3) Uani 0.44(3) 1 d D U P A 2
H35D H 0.369123 0.654834 0.263203 0.084 Uiso 0.44(3) 1 calc R U P A 2
H35E H 0.313861 0.665928 0.190806 0.084 Uiso 0.44(3) 1 calc R U P A 2
H35F H 0.316106 0.626359 0.238253 0.084 Uiso 0.44(3) 1 calc R U P A 2
C64A C 0.5813(11) 0.3559(10) 0.0055(10) 0.079(3) Uani 0.333(15) 1 d D U P H 2
H64D H 0.576003 0.332364 -0.026337 0.119 Uiso 0.333(15) 1 calc R U P H 2
H64E H 0.609433 0.370696 -0.033626 0.119 Uiso 0.333(15) 1 calc R U P H 2
H64F H 0.541600 0.368104 0.009731 0.119 Uiso 0.333(15) 1 calc R U P H 2
C62A C 0.6444(11) 0.3143(4) 0.097(2) 0.069(4) Uani 0.333(15) 1 d D U P H 2
H62D H 0.668201 0.308826 0.156790 0.103 Uiso 0.333(15) 1 calc R U P H 2
H62E H 0.672034 0.316775 0.040436 0.103 Uiso 0.333(15) 1 calc R U P H 2
H62F H 0.615290 0.294680 0.083830 0.103 Uiso 0.333(15) 1 calc R U P H 2
C63A C 0.6478(13) 0.3790(8) 0.169(2) 0.075(4) Uani 0.333(15) 1 d D U P H 2
H63D H 0.621122 0.394080 0.209546 0.112 Uiso 0.333(15) 1 calc R U P H 2
H63E H 0.669439 0.394190 0.121033 0.112 Uiso 0.333(15) 1 calc R U P H 2
H63F H 0.677576 0.366550 0.211318 0.112 Uiso 0.333(15) 1 calc R U P H 2
C68A C 0.326(2) 0.2208(5) 0.627(4) 0.080(4) Uani 0.31(4) 1 d D U P F 2
H68D H 0.329824 0.211651 0.559080 0.120 Uiso 0.31(4) 1 calc R U P F 2
H68E H 0.294988 0.206606 0.662027 0.120 Uiso 0.31(4) 1 calc R U P F 2
H68F H 0.365264 0.218812 0.661468 0.120 Uiso 0.31(4) 1 calc R U P F 2
C69A C 0.2495(19) 0.2449(14) 0.566(3) 0.080(4) Uani 0.31(4) 1 d D U P F 2
H69D H 0.221257 0.264280 0.547341 0.120 Uiso 0.31(4) 1 calc R U P F 2
H69E H 0.228248 0.227647 0.609243 0.120 Uiso 0.31(4) 1 calc R U P F 2
H69F H 0.263747 0.232434 0.506804 0.120 Uiso 0.31(4) 1 calc R U P F 2
C70A C 0.305(4) 0.2903(11) 0.707(3) 0.078(4) Uani 0.31(4) 1 d D U P F 2
H70D H 0.346466 0.292270 0.736505 0.118 Uiso 0.31(4) 1 calc R U P F 2
H70E H 0.276314 0.283145 0.758883 0.118 Uiso 0.31(4) 1 calc R U P F 2
H70F H 0.293083 0.313636 0.679611 0.118 Uiso 0.31(4) 1 calc R U P F 2
C78A C 0.3897(16) 0.3570(9) 0.001(3) 0.085(4) Uani 0.29(2) 1 d D U P D 2
H78D H 0.365706 0.335719 -0.018323 0.128 Uiso 0.29(2) 1 calc R U P D 2
H78E H 0.422444 0.349642 0.046997 0.128 Uiso 0.29(2) 1 calc R U P D 2
H78F H 0.407707 0.367946 -0.057937 0.128 Uiso 0.29(2) 1 calc R U P D 2
C79A C 0.2939(15) 0.3767(14) -0.021(2) 0.084(4) Uani 0.29(2) 1 d D U P D 2
H79D H 0.309434 0.377650 -0.089226 0.126 Uiso 0.29(2) 1 calc R U P D 2
H79E H 0.261434 0.394748 -0.013543 0.126 Uiso 0.29(2) 1 calc R U P D 2
H79F H 0.277376 0.352632 -0.008080 0.126 Uiso 0.29(2) 1 calc R U P D 2
C90A C 0.316(2) 0.4602(5) 0.582(6) 0.075(4) Uani 0.30(7) 1 d D U P C 2
H90D H 0.308891 0.463661 0.653142 0.113 Uiso 0.30(7) 1 calc R U P C 2
H90E H 0.282624 0.471146 0.544006 0.113 Uiso 0.30(7) 1 calc R U P C 2
H90F H 0.354922 0.471675 0.564146 0.113 Uiso 0.30(7) 1 calc R U P C 2
C91A C 0.332(3) 0.3981(15) 0.658(3) 0.072(4) Uani 0.30(7) 1 d D U P C 2
H91D H 0.368549 0.407652 0.689810 0.107 Uiso 0.30(7) 1 calc R U P C 2
H91E H 0.337325 0.372354 0.643374 0.107 Uiso 0.30(7) 1 calc R U P C 2
H91F H 0.296564 0.401122 0.701766 0.107 Uiso 0.30(7) 1 calc R U P C 2
C94A C 0.1869(19) 0.2966(6) 0.336(4) 0.064(6) Uani 0.38(4) 1 d D U P B 2
H94D H 0.207244 0.290345 0.398350 0.095 Uiso 0.38(4) 1 calc R U P B 2
H94E H 0.197032 0.278564 0.285320 0.095 Uiso 0.38(4) 1 calc R U P B 2
H94F H 0.142501 0.297139 0.345200 0.095 Uiso 0.38(4) 1 calc R U P B 2
C93A C 0.1737(16) 0.3514(13) 0.211(2) 0.061(5) Uani 0.38(4) 1 d D U P B 2
H93D H 0.129542 0.348874 0.221927 0.091 Uiso 0.38(4) 1 calc R U P B 2
H93E H 0.185053 0.338873 0.150294 0.091 Uiso 0.38(4) 1 calc R U P B 2
H93F H 0.184087 0.377048 0.205746 0.091 Uiso 0.38(4) 1 calc R U P B 2

loop_
_atom_site_aniso_label
_atom_site_aniso_U_11
_atom_site_aniso_U_22
_atom_site_aniso_U_33
_atom_site_aniso_U_23
_atom_site_aniso_U_13
_atom_site_aniso_U_12
Br1 0.0460(4) 0.0469(4) 0.0896(5) -0.0132(3) 0.0024(4) 0.0044(3)
Br2 0.0538(4) 0.0405(4) 0.1155(7) 0.0088(4) -0.0089(4) 0.0026(3)
N1 0.025(2) 0.033(2) 0.053(2) -0.0030(18) -0.003(2) 0.0049(18)
N3 0.027(2) 0.041(2) 0.060(3) 0.008(2) 0.002(2) 0.0004(18)
N2 0.025(2) 0.033(2) 0.043(2) -0.0016(18) -0.0016(18) 0.0000(16)
N4 0.026(2) 0.039(2) 0.068(3) 0.004(2) 0.007(2) 0.0010(19)
O1 0.040(2) 0.038(2) 0.065(2) -0.0073(18) -0.0059(19) 0.0056(17)
O2 0.037(2) 0.042(2) 0.105(4) 0.012(2) 0.001(2) 0.0054(18)
C11 0.035(3) 0.035(3) 0.043(3) -0.002(2) -0.003(2) -0.001(2)
C24 0.027(3) 0.035(3) 0.053(3) -0.009(2) -0.010(2) 0.007(2)
C13 0.027(2) 0.032(2) 0.042(3) 0.004(2) 0.000(2) -0.002(2)
C48 0.023(2) 0.043(3) 0.047(3) -0.002(2) 0.000(2) -0.006(2)
C36 0.029(2) 0.039(3) 0.046(3) -0.006(2) -0.006(2) 0.002(2)
C49 0.026(2) 0.046(3) 0.046(3) -0.002(2) -0.003(2) -0.005(2)
C1 0.026(2) 0.031(2) 0.047(3) 0.002(2) 0.002(2) -0.005(2)
C59 0.026(2) 0.043(3) 0.055(3) 0.000(2) 0.002(2) -0.006(2)
C60 0.027(2) 0.038(3) 0.052(3) -0.001(2) -0.004(2) -0.005(2)
C10 0.031(3) 0.046(3) 0.045(3) 0.005(2) -0.004(2) -0.002(2)
C83 0.027(3) 0.045(3) 0.066(4) 0.002(3) 0.005(3) -0.001(2)
C12 0.027(2) 0.033(2) 0.042(3) 0.003(2) 0.001(2) -0.004(2)
C2 0.024(2) 0.036(3) 0.044(3) -0.004(2) 0.003(2) -0.001(2)
C45 0.047(3) 0.032(3) 0.064(4) -0.007(2) 0.004(3) -0.003(2)
C3 0.032(3) 0.047(3) 0.060(3) -0.012(3) -0.007(3) -0.001(2)
C29 0.039(3) 0.048(3) 0.044(3) -0.003(2) -0.004(2) 0.005(2)
C52 0.031(3) 0.058(4) 0.056(3) -0.007(3) 0.003(3) 0.001(2)
C50 0.032(3) 0.056(4) 0.048(3) 0.001(3) 0.001(2) -0.007(3)
C53 0.034(3) 0.043(3) 0.059(3) -0.012(3) -0.002(3) 0.000(2)
C71 0.026(3) 0.060(4) 0.064(4) 0.020(3) 0.003(3) -0.002(3)
C25 0.036(3) 0.039(3) 0.046(3) -0.002(2) -0.006(2) 0.003(2)
C84 0.031(3) 0.047(3) 0.068(4) 0.003(3) 0.007(3) 0.005(2)
C27 0.042(3) 0.069(4) 0.072(4) 0.015(4) -0.013(3) 0.013(3)
C51 0.033(3) 0.063(4) 0.051(3) -0.012(3) 0.003(3) -0.010(3)
C6 0.027(3) 0.035(3) 0.055(3) 0.001(2) 0.002(2) 0.003(2)
C8 0.026(2) 0.036(3) 0.051(3) 0.002(2) 0.002(2) -0.001(2)
C54 0.036(3) 0.035(3) 0.070(4) -0.002(3) -0.001(3) 0.002(2)
C41 0.039(3) 0.054(4) 0.045(3) -0.008(3) -0.006(3) -0.005(3)
C38 0.046(3) 0.049(3) 0.055(4) -0.006(3) -0.002(3) -0.011(3)
C26 0.025(3) 0.058(4) 0.066(4) 0.002(3) 0.003(3) 0.004(2)
C33 0.033(3) 0.050(3) 0.069(3) 0.010(3) -0.011(3) 0.001(2)
C7 0.030(3) 0.038(3) 0.065(4) -0.003(3) -0.003(3) 0.003(2)
C58 0.027(3) 0.057(4) 0.069(4) 0.010(3) 0.005(3) -0.006(3)
C4 0.033(3) 0.044(3) 0.067(4) -0.018(3) -0.006(3) -0.001(2)
C37 0.033(3) 0.037(3) 0.054(3) -0.002(2) -0.003(3) 0.004(2)
C61 0.039(3) 0.093(5) 0.062(3) -0.005(3) 0.011(3) -0.008(3)
C42 0.042(3) 0.065(4) 0.047(3) 0.000(3) 0.004(3) -0.016(3)
C88 0.035(3) 0.058(4) 0.078(4) -0.005(3) 0.003(3) -0.003(3)
C56 0.043(3) 0.043(3) 0.071(4) 0.015(3) 0.000(3) -0.009(3)
C92 0.030(3) 0.054(4) 0.072(4) -0.010(3) 0.004(3) 0.003(3)
C5 0.037(3) 0.034(3) 0.064(4) -0.013(3) 0.005(3) -0.001(2)
C18 0.051(4) 0.040(3) 0.087(5) 0.003(3) -0.008(4) 0.005(3)
C9 0.031(3) 0.042(3) 0.057(3) 0.007(3) -0.002(3) 0.006(2)
C72 0.035(3) 0.045(3) 0.087(5) 0.015(3) 0.002(3) -0.002(3)
C30 0.042(3) 0.066(4) 0.057(4) 0.011(3) -0.006(3) -0.005(3)
C20 0.038(3) 0.062(3) 0.066(3) 0.003(3) -0.020(3) 0.000(2)
C55 0.040(3) 0.043(3) 0.058(3) -0.003(3) -0.005(3) -0.002(2)
C19 0.028(3) 0.058(4) 0.072(4) -0.009(3) 0.002(3) 0.006(3)
C57 0.039(3) 0.060(4) 0.066(4) 0.015(3) -0.001(3) -0.011(3)
C86 0.036(3) 0.081(5) 0.087(5) -0.012(4) 0.018(4) 0.002(3)
C85 0.028(3) 0.063(4) 0.075(4) -0.010(3) 0.005(3) 0.002(3)
C73 0.050(4) 0.068(5) 0.100(6) 0.037(5) 0.006(4) -0.003(4)
C28 0.038(3) 0.063(4) 0.059(4) 0.017(3) -0.007(3) 0.001(3)
C66 0.062(4) 0.039(3) 0.093(5) -0.006(3) 0.010(4) 0.004(3)
C14 0.047(3) 0.070(4) 0.087(4) -0.042(3) -0.017(3) 0.004(3)
C67 0.054(3) 0.087(5) 0.085(4) 0.041(4) 0.002(3) -0.010(3)
C39 0.062(4) 0.065(4) 0.055(4) -0.021(3) -0.013(3) -0.008(3)
B1 0.028(3) 0.041(3) 0.047(3) 0.003(3) -0.007(3) -0.004(2)
C87 0.053(4) 0.073(5) 0.080(5) -0.021(4) 0.005(4) 0.009(4)
C65 0.042(3) 0.057(4) 0.077(4) 0.007(3) -0.007(3) 0.005(3)
C80 0.048(4) 0.036(3) 0.093(5) 0.008(3) 0.003(4) -0.005(3)
C43 0.083(6) 0.089(6) 0.072(5) 0.028(4) -0.007(4) -0.027(5)
C31 0.048(4) 0.090(6) 0.070(4) 0.013(4) -0.001(3) -0.006(4)
C91 0.046(6) 0.078(7) 0.088(6) -0.034(5) 0.002(5) 0.008(6)
C89 0.045(3) 0.077(4) 0.088(4) -0.023(3) 0.003(4) -0.007(3)
C40 0.048(4) 0.077(5) 0.045(3) -0.011(3) 0.005(3) -0.007(3)
C76 0.041(4) 0.103(6) 0.071(5) 0.029(4) -0.003(3) -0.019(4)
C46 0.048(4) 0.070(5) 0.076(5) 0.000(4) 0.011(4) -0.011(3)
C32 0.059(5) 0.068(5) 0.097(6) 0.013(4) -0.004(5) -0.014(4)
C74 0.072(6) 0.089(6) 0.095(7) 0.032(5) 0.010(5) -0.018(5)
C105 0.110(7) 0.055(4) 0.101(7) 0.024(5) 0.001(6) -0.006(5)
C104 0.061(5) 0.058(4) 0.095(6) -0.014(4) 0.010(4) -0.011(4)
C103 0.040(3) 0.081(5) 0.069(4) -0.009(4) 0.001(3) 0.002(3)
C102 0.046(4) 0.061(4) 0.087(5) 0.014(4) 0.007(4) 0.004(3)
C101 0.048(4) 0.055(4) 0.114(7) -0.013(4) -0.002(4) -0.005(3)
C106 0.096(7) 0.100(7) 0.066(5) -0.002(5) -0.021(5) 0.011(5)
C100 0.075(5) 0.080(5) 0.059(4) 0.003(4) 0.012(4) 0.020(4)
C99 0.049(4) 0.048(4) 0.101(6) 0.014(4) 0.013(4) -0.004(3)
C98 0.051(4) 0.053(4) 0.087(5) -0.007(4) -0.012(4) 0.001(3)
C97 0.036(3) 0.082(5) 0.063(4) 0.007(4) 0.000(3) 0.002(3)
C96 0.051(4) 0.050(4) 0.098(6) 0.017(4) -0.018(4) -0.008(3)
C95 0.090(6) 0.052(4) 0.076(5) -0.014(4) -0.021(4) 0.006(4)
C77 0.062(4) 0.107(6) 0.065(4) 0.016(4) -0.022(3) -0.038(4)
B2 0.034(3) 0.039(3) 0.074(5) -0.004(3) 0.003(3) -0.006(3)
C16 0.048(7) 0.081(6) 0.079(5) -0.040(5) -0.032(5) 0.013(6)
C17 0.057(7) 0.061(5) 0.089(8) -0.044(5) -0.023(6) 0.000(5)
C82 0.057(5) 0.080(6) 0.111(7) 0.012(5) -0.005(5) -0.003(4)
C70 0.061(5) 0.097(7) 0.085(6) 0.046(6) 0.008(6) 0.002(7)
C90 0.063(5) 0.084(6) 0.094(8) -0.025(6) 0.003(8) -0.011(5)
C81 0.063(5) 0.075(5) 0.091(6) -0.009(4) -0.007(4) 0.004(4)
C94 0.049(11) 0.059(7) 0.082(12) -0.007(6) 0.017(10) -0.006(7)
C34 0.043(7) 0.047(5) 0.079(7) 0.008(5) -0.003(6) 0.004(5)
C15 0.039(5) 0.071(7) 0.099(7) -0.035(6) -0.016(5) -0.003(5)
C93 0.049(12) 0.077(7) 0.066(7) -0.013(6) 0.019(7) 0.006(10)
C44 0.061(5) 0.094(7) 0.093(6) -0.013(5) 0.022(5) -0.028(5)
C69 0.052(5) 0.097(8) 0.100(7) 0.038(6) 0.011(5) -0.020(5)
C47 0.061(4) 0.064(4) 0.064(4) 0.014(3) 0.004(4) -0.007(4)
C35 0.040(7) 0.067(6) 0.073(6) 0.013(5) -0.013(6) -0.009(6)
C75 0.061(5) 0.106(7) 0.080(5) 0.041(5) -0.015(4) -0.017(5)
C23 0.053(6) 0.083(6) 0.071(6) -0.001(6) -0.025(5) 0.005(6)
C68 0.074(7) 0.087(6) 0.083(8) 0.042(5) -0.001(6) -0.019(5)
C63 0.037(5) 0.098(7) 0.075(5) 0.000(6) 0.003(4) -0.011(5)
C78 0.080(6) 0.114(7) 0.075(6) 0.013(6) -0.025(6) -0.030(5)
C21 0.045(7) 0.068(6) 0.066(8) 0.005(6) -0.022(6) 0.002(6)
C79 0.062(5) 0.104(8) 0.066(6) 0.004(5) -0.019(5) -0.032(5)
C64 0.051(5) 0.112(7) 0.065(5) 0.017(5) 0.017(5) -0.002(5)
C22 0.048(6) 0.071(6) 0.083(6) -0.003(6) -0.023(5) -0.010(6)
C62 0.064(6) 0.107(6) 0.079(6) -0.018(6) 0.027(5) -0.013(5)
Li4 0.044(6) 0.067(8) 0.108(10) -0.007(7) 0.007(7) 0.020(6)
Li1 0.040(6) 0.048(6) 0.109(10) -0.013(6) -0.016(6) 0.010(5)
Li2 0.048(6) 0.048(6) 0.083(8) -0.011(5) -0.004(6) 0.001(5)
C109 0.189(8) 0.135(7) 0.139(6) 0.001(5) 0.023(7) 0.037(6)
C110 0.189(8) 0.134(7) 0.137(6) -0.005(5) 0.018(7) 0.039(6)
C111 0.187(8) 0.123(6) 0.132(6) -0.005(5) 0.016(6) 0.039(6)
C112 0.185(8) 0.121(7) 0.136(6) -0.004(5) 0.020(6) 0.031(6)
C107 0.186(8) 0.124(7) 0.143(6) -0.003(5) 0.021(6) 0.029(6)
C108 0.185(8) 0.127(7) 0.141(6) 0.003(5) 0.022(6) 0.034(6)
Li3 0.063(8) 0.047(7) 0.153(15) 0.023(8) 0.013(9) 0.004(6)
C15A 0.043(6) 0.070(8) 0.092(8) -0.042(7) -0.020(7) -0.001(7)
C17A 0.056(8) 0.065(7) 0.092(8) -0.045(6) -0.023(7) -0.006(6)
C16A 0.046(9) 0.078(7) 0.082(7) -0.037(6) -0.030(7) 0.009(7)
C23A 0.051(5) 0.079(6) 0.075(5) -0.015(5) -0.026(4) 0.004(5)
C21A 0.055(5) 0.069(5) 0.077(6) 0.009(5) -0.028(5) 0.002(5)
C22A 0.046(5) 0.075(6) 0.078(6) -0.003(5) -0.018(5) -0.013(5)
C34A 0.041(7) 0.047(6) 0.078(7) 0.008(5) -0.010(7) 0.003(6)
C35A 0.041(7) 0.059(6) 0.067(6) 0.006(5) -0.010(6) -0.008(7)
C64A 0.057(6) 0.110(7) 0.071(6) 0.001(6) 0.024(6) -0.004(6)
C62A 0.041(7) 0.102(8) 0.064(8) -0.011(7) 0.022(7) -0.015(7)
C63A 0.046(7) 0.097(9) 0.082(7) -0.007(8) 0.018(7) -0.016(7)
C68A 0.063(8) 0.090(8) 0.086(9) 0.042(7) -0.002(8) -0.019(7)
C69A 0.055(7) 0.092(9) 0.094(8) 0.037(8) 0.008(7) -0.019(7)
C70A 0.059(7) 0.097(9) 0.079(8) 0.047(8) 0.005(8) -0.001(8)
C78A 0.076(8) 0.113(9) 0.066(8) 0.023(8) -0.027(8) -0.036(7)
C79A 0.072(6) 0.111(8) 0.070(7) 0.006(6) -0.023(6) -0.033(7)
C90A 0.056(7) 0.080(7) 0.090(9) -0.021(7) 0.000(9) -0.012(7)
C91A 0.045(7) 0.081(9) 0.089(7) -0.032(7) -0.001(7) -0.002(8)
C94A 0.055(14) 0.055(9) 0.081(14) -0.011(8) 0.017(13) -0.008(10)
C93A 0.045(14) 0.075(9) 0.063(9) -0.005(8) 0.024(10) 0.006(13)

loop_
_atom_type_symbol
_atom_type_description
_atom_type_scat_dispersion_real
_atom_type_scat_dispersion_imag
_atom_type_scat_source
C C 0.0181 0.0091 'International Tables Vol C Tables 4.2.6.8 and 6.1.1.4'
H H 0.0000 0.0000 'International Tables Vol C Tables 4.2.6.8 and 6.1.1.4'
B B 0.0090 0.0039 'International Tables Vol C Tables 4.2.6.8 and 6.1.1.4'
Br Br -0.6763 1.2805 'International Tables Vol C Tables 4.2.6.8 and 6.1.1.4'
Li Li 0.0008 0.0003 'International Tables Vol C Tables 4.2.6.8 and 6.1.1.4'
N N 0.0311 0.0180 'International Tables Vol C Tables 4.2.6.8 and 6.1.1.4'
O O 0.0492 0.0322 'International Tables Vol C Tables 4.2.6.8 and 6.1.1.4'

loop_
_geom_angle_atom_site_label_1
_geom_angle_atom_site_label_2
_geom_angle_atom_site_label_3
_geom_angle
_geom_angle_site_symmetry_1
_geom_angle_site_symmetry_3
_geom_angle_publ_flag
Li1 Br1 Li2 63.0(4) . . ?
Li1 Br1 Li3 129.9(6) . . ?
Li3 Br1 Li2 87.7(4) . . ?
Li4 Br2 Li2 124.3(5) . . ?
Li4 Br2 Li3 60.8(5) . . ?
Li2 Br2 Li3 86.6(4) . . ?
C2 N1 C24 114.3(4) . . ?
C2 N1 B1 132.8(4) . . ?
B1 N1 C24 112.8(4) . . ?
C49 N3 C71 114.8(5) . . ?
C49 N3 B2 132.5(5) . . ?
C71 N3 B2 112.5(5) . . ?
C36 N2 B1 114.3(4) . . ?
C12 N2 C36 113.8(4) . . ?
C12 N2 B1 131.9(5) . . ?
C59 N4 C83 115.1(5) . . ?
C59 N4 B2 133.0(5) . . ?
C83 N4 B2 111.9(5) . . ?
B1 O1 Li1 124.5(5) . . ?
B1 O1 Li2 140.0(5) . . ?
Li2 O1 Li1 95.1(6) . . ?
B2 O2 Li4 125.8(7) . . ?
B2 O2 Li3 140.8(7) . . ?
Li3 O2 Li4 93.3(7) . . ?
C10 C11 H11 117.9 . . ?
C10 C11 C12 124.1(5) . . ?
C12 C11 H11 117.9 . . ?
N1 C24 Li1 105.9(4) . . ?
C29 C24 N1 120.8(5) . . ?
C29 C24 C25 120.7(5) . . ?
C29 C24 Li1 84.5(5) . . ?
C25 C24 N1 118.5(5) . . ?
C25 C24 Li1 77.1(5) . . ?
C12 C13 C1 132.0(5) . . ?
C8 C13 C1 108.2(5) . . ?
C8 C13 C12 119.8(5) . . ?
C49 C48 C60 132.4(5) . . ?
C49 C48 C53 119.9(5) . . ?
C53 C48 C60 107.6(5) . . ?
C41 C36 N2 119.7(5) . . ?
C41 C36 C37 121.1(5) . . ?
C37 C36 N2 119.1(5) . . ?
C48 C49 N3 123.2(5) . . ?
C48 C49 C50 117.4(5) . . ?
C50 C49 N3 119.4(5) . . ?
C2 C1 C13 132.0(5) . . ?
C6 C1 C13 109.1(5) . . ?
C6 C1 C2 118.9(5) . . ?
C60 C59 N4 122.9(5) . . ?
C58 C59 N4 120.2(5) . . ?
C58 C59 C60 117.0(6) . . ?
C59 C60 C48 131.9(5) . . ?
C59 C60 C55 119.8(6) . . ?
C55 C60 C48 108.3(5) . . ?
C11 C10 C20 120.1(5) . . ?
C9 C10 C11 118.9(5) . . ?
C9 C10 C20 121.0(5) . . ?
N4 C83 Li4 106.4(5) . . ?
C84 C83 N4 119.3(6) . . ?
C84 C83 Li4 79.6(5) . . ?
C88 C83 N4 120.7(5) . . ?
C88 C83 C84 120.0(6) . . ?
C88 C83 Li4 82.8(6) . . ?
N2 C12 C13 123.0(4) . . ?
C11 C12 N2 120.8(5) . . ?
C11 C12 C13 116.1(5) . . ?
C1 C2 N1 122.3(5) . . ?
C3 C2 N1 119.9(5) . . ?
C3 C2 C1 117.8(5) . . ?
C37 C45 H45 107.2 . . ?
C37 C45 C46 112.8(6) . . ?
C46 C45 H45 107.2 . . ?
C47 C45 H45 107.2 . . ?
C47 C45 C37 111.3(6) . . ?
C47 C45 C46 110.7(6) . . ?
C2 C3 H3 118.8 . . ?
C2 C3 C4 122.3(5) . . ?
C4 C3 H3 118.8 . . ?
C24 C29 C30 122.3(5) . . ?
C24 C29 C28 118.4(6) . . ?
C24 C29 Li1 63.4(4) . . ?
C30 C29 Li1 119.8(5) . . ?
C28 C29 C30 119.3(6) . . ?
C28 C29 Li1 87.5(5) . . ?
C53 C52 H52 120.5 . . ?
C51 C52 H52 120.5 . . ?
C51 C52 C53 119.0(6) . . ?
C49 C50 H50 118.6 . . ?
C51 C50 C49 122.7(6) . . ?
C51 C50 H50 118.6 . . ?
C48 C53 C54 110.7(5) . . ?
C52 C53 C48 121.8(6) . . ?
C52 C53 C54 127.5(6) . . ?
C72 C71 N3 118.6(6) . . ?
C76 C71 N3 120.0(6) . . ?
C76 C71 C72 121.3(6) . . ?
C24 C25 C33 122.8(5) . . ?
C24 C25 Li1 68.6(5) . . ?
C26 C25 C24 118.8(5) . . ?
C26 C25 C33 118.4(5) . . ?
C26 C25 Li1 87.7(5) . . ?
C33 C25 Li1 114.2(5) . . ?
C83 C84 C92 122.6(6) . . ?
C83 C84 Li4 67.1(5) . . ?
C92 C84 Li4 113.8(6) . . ?
C85 C84 C83 119.2(6) . . ?
C85 C84 C92 118.2(6) . . ?
C85 C84 Li4 87.1(5) . . ?
C26 C27 H27 119.6 . . ?
C28 C27 H27 119.6 . . ?
C28 C27 C26 120.9(6) . . ?
C52 C51 C50 119.1(6) . . ?
C52 C51 C61 120.1(6) . . ?
C50 C51 C61 120.8(6) . . ?
C1 C6 C7 110.4(5) . . ?
C5 C6 C1 123.2(5) . . ?
C5 C6 C7 126.3(5) . . ?
C13 C8 C7 111.0(5) . . ?
C13 C8 C9 122.6(5) . . ?
C9 C8 C7 126.4(5) . . ?
C53 C54 C66 112.1(6) . . ?
C53 C54 C65 110.1(5) . . ?
C55 C54 C53 102.2(5) . . ?
C55 C54 C66 113.1(5) . . ?
C55 C54 C65 110.4(6) . . ?
C66 C54 C65 108.8(5) . . ?
C36 C41 C42 122.0(5) . . ?
C36 C41 C40 118.2(6) . . ?
C40 C41 C42 119.7(6) . . ?
C37 C38 H38 119.9 . . ?
C39 C38 H38 119.9 . . ?
C39 C38 C37 120.2(6) . . ?
C25 C26 H26 120.0 . . ?
C25 C26 Li1 62.0(4) . . ?
C27 C26 C25 120.0(6) . . ?
C27 C26 H26 120.0 . . ?
C27 C26 Li1 84.5(5) . . ?
Li1 C26 H26 124.5 . . ?
C25 C33 H33 107.6 . . ?
C25 C33 H33A 107.6 . . ?
C25 C33 C34 111.8(8) . . ?
C25 C33 C35 111.1(8) . . ?
C25 C33 C34A 109.9(10) . . ?
C25 C33 C35A 110.2(10) . . ?
C34 C33 H33 107.6 . . ?
C35 C33 H33 107.6 . . ?
C35 C33 C34 111.0(10) . . ?
C34A C33 H33A 107.6 . . ?
C35A C33 H33A 107.6 . . ?
C35A C33 C34A 113.8(12) . . ?
C6 C7 C19 110.1(5) . . ?
C8 C7 C6 101.2(4) . . ?
C8 C7 C18 111.5(6) . . ?
C8 C7 C19 110.9(5) . . ?
C18 C7 C6 112.0(5) . . ?
C18 C7 C19 110.8(5) . . ?
C59 C58 H58 118.2 . . ?
C57 C58 C59 123.6(6) . . ?
C57 C58 H58 118.2 . . ?
C3 C4 C14 117.6(5) . . ?
C5 C4 C3 119.1(5) . . ?
C5 C4 C14 123.2(5) . . ?
C36 C37 C45 121.1(5) . . ?
C38 C37 C36 118.9(6) . . ?
C38 C37 C45 120.0(5) . . ?
C63 C61 C51 108.6(7) . . ?
C64 C61 C51 113.2(7) . . ?
C64 C61 C63 106.9(9) . . ?
C62 C61 C51 112.3(8) . . ?
C62 C61 C63 109.3(10) . . ?
C62 C61 C64 106.2(10) . . ?
C64A C61 C51 105.9(10) . . ?
C64A C61 C62A 100.1(17) . . ?
C62A C61 C51 109.1(11) . . ?
C63A C61 C51 104.9(13) . . ?
C63A C61 C64A 124.8(19) . . ?
C63A C61 C62A 111.5(17) . . ?
C41 C42 H42 107.7 . . ?
C41 C42 C43 110.0(6) . . ?
C43 C42 H42 107.7 . . ?
C44 C42 C41 112.3(6) . . ?
C44 C42 H42 107.7 . . ?
C44 C42 C43 111.2(7) . . ?
C83 C88 C87 118.8(6) . . ?
C83 C88 C89 122.5(6) . . ?
C83 C88 Li4 64.8(5) . . ?
C87 C88 C89 118.6(7) . . ?
C87 C88 Li4 87.3(6) . . ?
C89 C88 Li4 116.9(6) . . ?
C55 C56 H56 120.7 . . ?
C55 C56 C57 118.7(6) . . ?
C57 C56 H56 120.7 . . ?
C84 C92 H92 106.5 . . ?
C84 C92 H92A 107.0 . . ?
C84 C92 C94 113.2(12) . . ?
C84 C92 C93 113.6(11) . . ?
C84 C92 C94A 110.6(19) . . ?
C84 C92 C93A 108.8(19) . . ?
C94 C92 H92 106.5 . . ?
C93 C92 H92 106.5 . . ?
C93 C92 C94 110.1(14) . . ?
C94A C92 H92A 107.0 . . ?
C93A C92 H92A 107.0 . . ?
C93A C92 C94A 116(2) . . ?
C6 C5 H5 120.7 . . ?
C4 C5 C6 118.7(5) . . ?
C4 C5 H5 120.7 . . ?
C7 C18 H18A 109.5 . . ?
C7 C18 H18B 109.5 . . ?
C7 C18 H18C 109.5 . . ?
H18A C18 H18B 109.5 . . ?
H18A C18 H18C 109.5 . . ?
H18B C18 H18C 109.5 . . ?
C10 C9 C8 118.4(5) . . ?
C10 C9 H9 120.8 . . ?
C8 C9 H9 120.8 . . ?
C71 C72 C80 121.7(6) . . ?
C73 C72 C71 118.3(7) . . ?
C73 C72 C80 119.9(7) . . ?
C29 C30 H30 108.3 . . ?
C29 C30 C32 109.8(6) . . ?
C31 C30 C29 111.1(6) . . ?
C31 C30 H30 108.3 . . ?
C31 C30 C32 111.0(7) . . ?
C32 C30 H30 108.3 . . ?
C23 C20 C10 106.5(8) . . ?
C21 C20 C10 110.1(9) . . ?
C21 C20 C23 105.2(13) . . ?
C22 C20 C10 109.2(8) . . ?
C22 C20 C23 113.6(14) . . ?
C22 C20 C21 112.0(14) . . ?
C23A C20 C10 114.1(6) . . ?
C23A C20 C22A 105.6(9) . . ?
C21A C20 C10 112.5(7) . . ?
C21A C20 C23A 110.2(9) . . ?
C21A C20 C22A 109.6(10) . . ?
C22A C20 C10 104.5(6) . . ?
C60 C55 C54 111.2(6) . . ?
C56 C55 C60 122.2(6) . . ?
C56 C55 C54 126.7(6) . . ?
C7 C19 H19A 109.5 . . ?
C7 C19 H19B 109.5 . . ?
C7 C19 H19C 109.5 . . ?
H19A C19 H19B 109.5 . . ?
H19A C19 H19C 109.5 . . ?
H19B C19 H19C 109.5 . . ?
C58 C57 C56 118.7(6) . . ?
C58 C57 C67 119.4(6) . . ?
C56 C57 C67 121.9(6) . . ?
C85 C86 H86 119.8 . . ?
C87 C86 H86 119.8 . . ?
C87 C86 C85 120.5(7) . . ?
C84 C85 C86 120.7(6) . . ?
C84 C85 H85 119.6 . . ?
C86 C85 H85 119.6 . . ?
C72 C73 H73 119.4 . . ?
C74 C73 C72 121.1(9) . . ?
C74 C73 H73 119.4 . . ?
C29 C28 H28 119.4 . . ?
C27 C28 C29 121.3(6) . . ?
C27 C28 H28 119.4 . . ?
C54 C66 H66A 109.5 . . ?
C54 C66 H66B 109.5 . . ?
C54 C66 H66C 109.5 . . ?
H66A C66 H66B 109.5 . . ?
H66A C66 H66C 109.5 . . ?
H66B C66 H66C 109.5 . . ?
C16 C14 C4 106.5(10) . . ?
C16 C14 C15 106.7(11) . . ?
C17 C14 C4 114.8(10) . . ?
C17 C14 C16 105.3(15) . . ?
C17 C14 C15 112.3(12) . . ?
C15 C14 C4 110.6(9) . . ?
C15A C14 C4 103.9(13) . . ?
C15A C14 C17A 104(3) . . ?
C17A C14 C4 103.5(18) . . ?
C16A C14 C4 116.9(18) . . ?
C16A C14 C15A 113.9(18) . . ?
C16A C14 C17A 113(3) . . ?
C70 C67 C57 109.7(11) . . ?
C70 C67 C69 106.6(17) . . ?
C70 C67 C68 100.3(16) . . ?
C69 C67 C57 110.2(8) . . ?
C68 C67 C57 112.5(9) . . ?
C68 C67 C69 116.7(16) . . ?
C68A C67 C57 108.6(18) . . ?
C68A C67 C69A 82(4) . . ?
C68A C67 C70A 130(3) . . ?
C69A C67 C57 103.6(16) . . ?
C70A C67 C57 102(2) . . ?
C70A C67 C69A 128(4) . . ?
C38 C39 H39 119.7 . . ?
C38 C39 C40 120.6(6) . . ?
C40 C39 H39 119.7 . . ?
N1 B1 N2 125.8(5) . . ?
N1 B1 Li1 85.6(4) . . ?
N2 B1 Li1 147.8(5) . . ?
O1 B1 N1 117.1(5) . . ?
O1 B1 N2 117.1(5) . . ?
O1 B1 Li1 32.2(3) . . ?
C88 C87 H87 119.6 . . ?
C86 C87 C88 120.7(7) . . ?
C86 C87 H87 119.6 . . ?
C54 C65 H65A 109.5 . . ?
C54 C65 H65B 109.5 . . ?
C54 C65 H65C 109.5 . . ?
H65A C65 H65B 109.5 . . ?
H65A C65 H65C 109.5 . . ?
H65B C65 H65C 109.5 . . ?
C72 C80 H80 107.1 . . ?
C72 C80 C82 114.0(7) . . ?
C72 C80 C81 110.6(6) . . ?
C82 C80 H80 107.1 . . ?
C82 C80 C81 110.5(7) . . ?
C81 C80 H80 107.1 . . ?
C42 C43 H43A 109.5 . . ?
C42 C43 H43B 109.5 . . ?
C42 C43 H43C 109.5 . . ?
H43A C43 H43B 109.5 . . ?
H43A C43 H43C 109.5 . . ?
H43B C43 H43C 109.5 . . ?
C30 C31 H31A 109.5 . . ?
C30 C31 H31B 109.5 . . ?
C30 C31 H31C 109.5 . . ?
H31A C31 H31B 109.5 . . ?
H31A C31 H31C 109.5 . . ?
H31B C31 H31C 109.5 . . ?
H91A C91 H91B 109.5 . . ?
H91A C91 H91C 109.5 . . ?
H91B C91 H91C 109.5 . . ?
C89 C91 H91A 109.5 . . ?
C89 C91 H91B 109.5 . . ?
C89 C91 H91C 109.5 . . ?
C88 C89 H89 107.7 . . ?
C88 C89 H89A 108.2 . . ?
C91 C89 C88 110.0(11) . . ?
C91 C89 H89 107.7 . . ?
C91 C89 C90 115.9(11) . . ?
C90 C89 C88 107.5(11) . . ?
C90 C89 H89 107.7 . . ?
C90A C89 C88 116(2) . . ?
C90A C89 H89A 108.2 . . ?
C91A C89 C88 107(2) . . ?
C91A C89 H89A 108.2 . . ?
C91A C89 C90A 109(3) . . ?
C41 C40 H40 119.5 . . ?
C39 C40 C41 121.0(6) . . ?
C39 C40 H40 119.5 . . ?
C71 C76 C77 121.5(7) . . ?
C71 C76 C75 116.7(8) . . ?
C75 C76 C77 121.8(7) . . ?
C45 C46 H46A 109.5 . . ?
C45 C46 H46B 109.5 . . ?
C45 C46 H46C 109.5 . . ?
H46A C46 H46B 109.5 . . ?
H46A C46 H46C 109.5 . . ?
H46B C46 H46C 109.5 . . ?
C30 C32 H32A 109.5 . . ?
C30 C32 H32B 109.5 . . ?
C30 C32 H32C 109.5 . . ?
H32A C32 H32B 109.5 . . ?
H32A C32 H32C 109.5 . . ?
H32B C32 H32C 109.5 . . ?
C73 C74 H74 119.4 . . ?
C73 C74 C75 121.1(8) . . ?
C75 C74 H74 119.4 . . ?
C104 C105 H105 120.0 . . ?
C104 C105 C106 120.0 . . ?
C106 C105 H105 120.0 . . ?
C105 C104 H104 120.0 . . ?
C105 C104 C103 120.0 . . ?
C103 C104 H104 120.0 . . ?
C104 C103 H103 120.0 . . ?
C102 C103 C104 120.0 . . ?
C102 C103 H103 120.0 . . ?
C103 C102 H102 120.0 . . ?
C103 C102 C101 120.0 . . ?
C101 C102 H102 120.0 . . ?
C102 C101 H101 120.0 . . ?
C102 C101 C106 120.0 . . ?
C106 C101 H101 120.0 . . ?
C105 C106 H106 120.0 . . ?
C101 C106 C105 120.0 . . ?
C101 C106 H106 120.0 . . ?
C99 C100 H100 120.0 . . ?
C99 C100 C95 120.0 . . ?
C95 C100 H100 120.0 . . ?
C100 C99 H99 120.0 . . ?
C100 C99 C98 120.0 . . ?
C98 C99 H99 120.0 . . ?
C99 C98 H98 120.0 . . ?
C99 C98 C97 120.0 . . ?
C97 C98 H98 120.0 . . ?
C98 C97 H97 120.0 . . ?
C96 C97 C98 120.0 . . ?
C96 C97 H97 120.0 . . ?
C97 C96 H96 120.0 . . ?
C97 C96 C95 120.0 . . ?
C95 C96 H96 120.0 . . ?
C100 C95 H95 120.0 . . ?
C96 C95 C100 120.0 . . ?
C96 C95 H95 120.0 . . ?
C76 C77 H77 110.0 . . ?
C76 C77 H77A 104.9 . . ?
C76 C77 C78 108.4(9) . . ?
C76 C77 C79 109.4(9) . . ?
C76 C77 C78A 110.4(17) . . ?
C76 C77 C79A 136.5(19) . . ?
C78 C77 H77 110.0 . . ?
C78 C77 C79 109.1(9) . . ?
C79 C77 H77 110.0 . . ?
C78A C77 H77A 104.9 . . ?
C79A C77 H77A 104.9 . . ?
C79A C77 C78A 91(2) . . ?
N3 B2 N4 123.9(6) . . ?
N3 B2 Li4 149.4(6) . . ?
N4 B2 Li4 86.4(5) . . ?
O2 B2 N3 118.5(6) . . ?
O2 B2 N4 117.6(6) . . ?
O2 B2 Li4 31.6(4) . . ?
C14 C16 H16A 109.5 . . ?
C14 C16 H16B 109.5 . . ?
C14 C16 H16C 109.5 . . ?
H16A C16 H16B 109.5 . . ?
H16A C16 H16C 109.5 . . ?
H16B C16 H16C 109.5 . . ?
C14 C17 H17A 109.5 . . ?
C14 C17 H17B 109.5 . . ?
C14 C17 H17C 109.5 . . ?
H17A C17 H17B 109.5 . . ?
H17A C17 H17C 109.5 . . ?
H17B C17 H17C 109.5 . . ?
C80 C82 H82A 109.5 . . ?
C80 C82 H82B 109.5 . . ?
C80 C82 H82C 109.5 . . ?
H82A C82 H82B 109.5 . . ?
H82A C82 H82C 109.5 . . ?
H82B C82 H82C 109.5 . . ?
C67 C70 H70A 109.5 . . ?
C67 C70 H70B 109.5 . . ?
C67 C70 H70C 109.5 . . ?
H70A C70 H70B 109.5 . . ?
H70A C70 H70C 109.5 . . ?
H70B C70 H70C 109.5 . . ?
C89 C90 H90A 109.5 . . ?
C89 C90 H90B 109.5 . . ?
C89 C90 H90C 109.5 . . ?
H90A C90 H90B 109.5 . . ?
H90A C90 H90C 109.5 . . ?
H90B C90 H90C 109.5 . . ?
C80 C81 H81A 109.5 . . ?
C80 C81 H81B 109.5 . . ?
C80 C81 H81C 109.5 . . ?
H81A C81 H81B 109.5 . . ?
H81A C81 H81C 109.5 . . ?
H81B C81 H81C 109.5 . . ?
C92 C94 H94A 109.5 . . ?
C92 C94 H94B 109.5 . . ?
C92 C94 H94C 109.5 . . ?
H94A C94 H94B 109.5 . . ?
H94A C94 H94C 109.5 . . ?
H94B C94 H94C 109.5 . . ?
C33 C34 H34A 109.5 . . ?
C33 C34 H34B 109.5 . . ?
C33 C34 H34C 109.5 . . ?
H34A C34 H34B 109.5 . . ?
H34A C34 H34C 109.5 . . ?
H34B C34 H34C 109.5 . . ?
C14 C15 H15A 109.5 . . ?
C14 C15 H15B 109.5 . . ?
C14 C15 H15C 109.5 . . ?
H15A C15 H15B 109.5 . . ?
H15A C15 H15C 109.5 . . ?
H15B C15 H15C 109.5 . . ?
C92 C93 H93A 109.5 . . ?
C92 C93 H93B 109.5 . . ?
C92 C93 H93C 109.5 . . ?
H93A C93 H93B 109.5 . . ?
H93A C93 H93C 109.5 . . ?
H93B C93 H93C 109.5 . . ?
C42 C44 H44A 109.5 . . ?
C42 C44 H44B 109.5 . . ?
C42 C44 H44C 109.5 . . ?
H44A C44 H44B 109.5 . . ?
H44A C44 H44C 109.5 . . ?
H44B C44 H44C 109.5 . . ?
C67 C69 H69A 109.5 . . ?
C67 C69 H69B 109.5 . . ?
C67 C69 H69C 109.5 . . ?
H69A C69 H69B 109.5 . . ?
H69A C69 H69C 109.5 . . ?
H69B C69 H69C 109.5 . . ?
C45 C47 H47A 109.5 . . ?
C45 C47 H47B 109.5 . . ?
C45 C47 H47C 109.5 . . ?
H47A C47 H47B 109.5 . . ?
H47A C47 H47C 109.5 . . ?
H47B C47 H47C 109.5 . . ?
C33 C35 H35A 109.5 . . ?
C33 C35 H35B 109.5 . . ?
C33 C35 H35C 109.5 . . ?
H35A C35 H35B 109.5 . . ?
H35A C35 H35C 109.5 . . ?
H35B C35 H35C 109.5 . . ?
C76 C75 H75 119.4 . . ?
C74 C75 C76 121.2(8) . . ?
C74 C75 H75 119.4 . . ?
C20 C23 H23A 109.5 . . ?
C20 C23 H23B 109.5 . . ?
C20 C23 H23C 109.5 . . ?
H23A C23 H23B 109.5 . . ?
H23A C23 H23C 109.5 . . ?
H23B C23 H23C 109.5 . . ?
C67 C68 H68A 109.5 . . ?
C67 C68 H68B 109.5 . . ?
C67 C68 H68C 109.5 . . ?
H68A C68 H68B 109.5 . . ?
H68A C68 H68C 109.5 . . ?
H68B C68 H68C 109.5 . . ?
C61 C63 H63A 109.5 . . ?
C61 C63 H63B 109.5 . . ?
C61 C63 H63C 109.5 . . ?
H63A C63 H63B 109.5 . . ?
H63A C63 H63C 109.5 . . ?
H63B C63 H63C 109.5 . . ?
C77 C78 H78A 109.5 . . ?
C77 C78 H78B 109.5 . . ?
C77 C78 H78C 109.5 . . ?
H78A C78 H78B 109.5 . . ?
H78A C78 H78C 109.5 . . ?
H78B C78 H78C 109.5 . . ?
C20 C21 H21A 109.5 . . ?
C20 C21 H21B 109.5 . . ?
C20 C21 H21C 109.5 . . ?
H21A C21 H21B 109.5 . . ?
H21A C21 H21C 109.5 . . ?
H21B C21 H21C 109.5 . . ?
C77 C79 H79A 109.5 . . ?
C77 C79 H79B 109.5 . . ?
C77 C79 H79C 109.5 . . ?
H79A C79 H79B 109.5 . . ?
H79A C79 H79C 109.5 . . ?
H79B C79 H79C 109.5 . . ?
C61 C64 H64A 109.5 . . ?
C61 C64 H64B 109.5 . . ?
C61 C64 H64C 109.5 . . ?
H64A C64 H64B 109.5 . . ?
H64A C64 H64C 109.5 . . ?
H64B C64 H64C 109.5 . . ?
C20 C22 H22A 109.5 . . ?
C20 C22 H22B 109.5 . . ?
C20 C22 H22C 109.5 . . ?
H22A C22 H22B 109.5 . . ?
H22A C22 H22C 109.5 . . ?
H22B C22 H22C 109.5 . . ?
C61 C62 H62A 109.5 . . ?
C61 C62 H62B 109.5 . . ?
C61 C62 H62C 109.5 . . ?
H62A C62 H62B 109.5 . . ?
H62A C62 H62C 109.5 . . ?
H62B C62 H62C 109.5 . . ?
Br2 Li4 C84 136.1(6) . . ?
Br2 Li4 C88 152.2(7) . . ?
Br2 Li4 B2 129.9(7) . . ?
Br2 Li4 Li3 67.8(5) . . ?
O2 Li4 Br2 109.1(8) . . ?
O2 Li4 C83 77.0(5) . . ?
O2 Li4 C84 97.6(6) . . ?
O2 Li4 C88 89.6(6) . . ?
O2 Li4 B2 22.6(3) . . ?
O2 Li4 Li3 43.2(5) . . ?
C83 Li4 Br2 169.3(7) . . ?
C83 Li4 C84 33.2(3) . . ?
C83 Li4 C88 32.4(3) . . ?
C83 Li4 B2 54.9(3) . . ?
C83 Li4 Li3 119.7(6) . . ?
C84 Li4 C88 56.7(4) . . ?
C84 Li4 B2 75.8(4) . . ?
C84 Li4 Li3 138.0(6) . . ?
C88 Li4 B2 72.9(4) . . ?
C88 Li4 Li3 122.1(7) . . ?
Li3 Li4 B2 65.8(5) . . ?
Br1 Li1 C29 156.8(6) . . ?
Br1 Li1 C25 135.6(7) . . ?
Br1 Li1 C26 117.9(5) . . ?
Br1 Li1 B1 124.8(5) . . ?
Br1 Li1 Li2 63.8(4) . . ?
O1 Li1 Br1 104.0(6) . . ?
O1 Li1 C24 77.7(5) . . ?
O1 Li1 C29 89.6(6) . . ?
O1 Li1 C25 99.0(5) . . ?
O1 Li1 C26 129.1(6) . . ?
O1 Li1 B1 23.3(3) . . ?
O1 Li1 Li2 42.4(4) . . ?
C24 Li1 Br1 169.0(7) . . ?
C24 Li1 C29 32.2(3) . . ?
C24 Li1 C25 34.3(3) . . ?
C24 Li1 C26 55.8(3) . . ?
C24 Li1 B1 55.1(3) . . ?
C24 Li1 Li2 119.7(5) . . ?
C29 Li1 C26 62.7(4) . . ?
C29 Li1 B1 73.1(4) . . ?
C29 Li1 Li2 122.0(6) . . ?
C25 Li1 C29 57.7(4) . . ?
C25 Li1 C26 30.3(2) . . ?
C25 Li1 B1 76.3(4) . . ?
C25 Li1 Li2 138.0(6) . . ?
C26 Li1 B1 106.1(4) . . ?
Li2 Li1 C26 165.7(7) . . ?
Li2 Li1 B1 65.6(4) . . ?
Br2 Li2 Br1 94.3(4) . . ?
Br2 Li2 Li1 126.3(6) . . ?
O1 Li2 Br1 93.8(4) . . ?
O1 Li2 Br2 145.7(7) . . ?
O1 Li2 Li1 42.5(4) . . ?
Li1 Li2 Br1 53.2(3) . . ?
C110 C109 H109 120.0 . . ?
C110 C109 C108 120.0 . . ?
C108 C109 H109 120.0 . . ?
C109 C110 H110 120.0 . . ?
C109 C110 C111 120.0 . . ?
C111 C110 H110 120.0 . . ?
C110 C111 H111 120.0 . . ?
C110 C111 C112 120.0 . . ?
C112 C111 H111 120.0 . . ?
C111 C112 H112 120.0 . . ?
C107 C112 C111 120.0 . . ?
C107 C112 H112 120.0 . . ?
C112 C107 H107 120.0 . . ?
C112 C107 C108 120.0 . . ?
C108 C107 H107 120.0 . . ?
C109 C108 H108 120.0 . . ?
C107 C108 C109 120.0 . . ?
C107 C108 H108 120.0 . . ?
Br1 Li3 Br2 91.1(4) . . ?
Br1 Li3 Li4 119.9(8) . . ?
O2 Li3 Br1 140.4(12) . . ?
O2 Li3 Br2 93.5(6) . . ?
O2 Li3 Li4 43.5(5) . . ?
Li4 Li3 Br2 51.5(4) . . ?
C14 C15A H15D 109.5 . . ?
C14 C15A H15E 109.5 . . ?
C14 C15A H15F 109.5 . . ?
H15D C15A H15E 109.5 . . ?
H15D C15A H15F 109.5 . . ?
H15E C15A H15F 109.5 . . ?
C14 C17A H17D 109.5 . . ?
C14 C17A H17E 109.5 . . ?
C14 C17A H17F 109.5 . . ?
H17D C17A H17E 109.5 . . ?
H17D C17A H17F 109.5 . . ?
H17E C17A H17F 109.5 . . ?
C14 C16A H16D 109.5 . . ?
C14 C16A H16E 109.5 . . ?
C14 C16A H16F 109.5 . . ?
H16D C16A H16E 109.5 . . ?
H16D C16A H16F 109.5 . . ?
H16E C16A H16F 109.5 . . ?
C20 C23A H23D 109.5 . . ?
C20 C23A H23E 109.5 . . ?
C20 C23A H23F 109.5 . . ?
H23D C23A H23E 109.5 . . ?
H23D C23A H23F 109.5 . . ?
H23E C23A H23F 109.5 . . ?
C20 C21A H21D 109.5 . . ?
C20 C21A H21E 109.5 . . ?
C20 C21A H21F 109.5 . . ?
H21D C21A H21E 109.5 . . ?
H21D C21A H21F 109.5 . . ?
H21E C21A H21F 109.5 . . ?
C20 C22A H22D 109.5 . . ?
C20 C22A H22E 109.5 . . ?
C20 C22A H22F 109.5 . . ?
H22D C22A H22E 109.5 . . ?
H22D C22A H22F 109.5 . . ?
H22E C22A H22F 109.5 . . ?
C33 C34A H34D 109.5 . . ?
C33 C34A H34E 109.5 . . ?
C33 C34A H34F 109.5 . . ?
H34D C34A H34E 109.5 . . ?
H34D C34A H34F 109.5 . . ?
H34E C34A H34F 109.5 . . ?
C33 C35A H35D 109.5 . . ?
C33 C35A H35E 109.5 . . ?
C33 C35A H35F 109.5 . . ?
H35D C35A H35E 109.5 . . ?
H35D C35A H35F 109.5 . . ?
H35E C35A H35F 109.5 . . ?
C61 C64A H64D 109.5 . . ?
C61 C64A H64E 109.5 . . ?
C61 C64A H64F 109.5 . . ?
H64D C64A H64E 109.5 . . ?
H64D C64A H64F 109.5 . . ?
H64E C64A H64F 109.5 . . ?
C61 C62A H62D 109.5 . . ?
C61 C62A H62E 109.5 . . ?
C61 C62A H62F 109.5 . . ?
H62D C62A H62E 109.5 . . ?
H62D C62A H62F 109.5 . . ?
H62E C62A H62F 109.5 . . ?
C61 C63A H63D 109.5 . . ?
C61 C63A H63E 109.5 . . ?
C61 C63A H63F 109.5 . . ?
H63D C63A H63E 109.5 . . ?
H63D C63A H63F 109.5 . . ?
H63E C63A H63F 109.5 . . ?
C67 C68A H68D 109.5 . . ?
C67 C68A H68E 109.5 . . ?
C67 C68A H68F 109.5 . . ?
H68D C68A H68E 109.5 . . ?
H68D C68A H68F 109.5 . . ?
H68E C68A H68F 109.5 . . ?
C67 C69A H69D 109.5 . . ?
C67 C69A H69E 109.5 . . ?
C67 C69A H69F 109.5 . . ?
H69D C69A H69E 109.5 . . ?
H69D C69A H69F 109.5 . . ?
H69E C69A H69F 109.5 . . ?
C67 C70A H70D 109.5 . . ?
C67 C70A H70E 109.5 . . ?
C67 C70A H70F 109.5 . . ?
H70D C70A H70E 109.5 . . ?
H70D C70A H70F 109.5 . . ?
H70E C70A H70F 109.5 . . ?
C77 C78A H78D 109.5 . . ?
C77 C78A H78E 109.5 . . ?
C77 C78A H78F 109.5 . . ?
H78D C78A H78E 109.5 . . ?
H78D C78A H78F 109.5 . . ?
H78E C78A H78F 109.5 . . ?
C77 C79A H79D 109.5 . . ?
C77 C79A H79E 109.5 . . ?
C77 C79A H79F 109.5 . . ?
H79D C79A H79E 109.5 . . ?
H79D C79A H79F 109.5 . . ?
H79E C79A H79F 109.5 . . ?
C89 C90A H90D 109.5 . . ?
C89 C90A H90E 109.5 . . ?
C89 C90A H90F 109.5 . . ?
H90D C90A H90E 109.5 . . ?
H90D C90A H90F 109.5 . . ?
H90E C90A H90F 109.5 . . ?
C89 C91A H91D 109.5 . . ?
C89 C91A H91E 109.5 . . ?
C89 C91A H91F 109.5 . . ?
H91D C91A H91E 109.5 . . ?
H91D C91A H91F 109.5 . . ?
H91E C91A H91F 109.5 . . ?
C92 C94A H94D 109.5 . . ?
C92 C94A H94E 109.5 . . ?
C92 C94A H94F 109.5 . . ?
H94D C94A H94E 109.5 . . ?
H94D C94A H94F 109.5 . . ?
H94E C94A H94F 109.5 . . ?
C92 C93A H93D 109.5 . . ?
C92 C93A H93E 109.5 . . ?
C92 C93A H93F 109.5 . . ?
H93D C93A H93E 109.5 . . ?
H93D C93A H93F 109.5 . . ?
H93E C93A H93F 109.5 . . ?

loop_
_geom_bond_atom_site_label_1
_geom_bond_atom_site_label_2
_geom_bond_distance
_geom_bond_site_symmetry_2
_geom_bond_publ_flag
Br1 Li1 2.421(14) . ?
Br1 Li2 2.711(11) . ?
Br1 Li3 2.516(14) . ?
Br2 Li4 2.370(15) . ?
Br2 Li2 2.471(12) . ?
Br2 Li3 2.804(15) . ?
N1 C24 1.460(6) . ?
N1 C2 1.425(7) . ?
N1 B1 1.458(8) . ?
N3 C49 1.429(7) . ?
N3 C71 1.439(8) . ?
N3 B2 1.479(9) . ?
N2 C36 1.448(7) . ?
N2 C12 1.409(7) . ?
N2 B1 1.479(7) . ?
N4 C59 1.421(8) . ?
N4 C83 1.443(8) . ?
N4 B2 1.483(9) . ?
O1 B1 1.357(8) . ?
O1 Li1 1.827(12) . ?
O1 Li2 1.824(12) . ?
O2 B2 1.333(9) . ?
O2 Li4 1.822(14) . ?
O2 Li3 1.813(15) . ?
C11 H11 0.9300 . ?
C11 C10 1.395(8) . ?
C11 C12 1.397(7) . ?
C24 C29 1.395(9) . ?
C24 C25 1.418(9) . ?
C24 Li1 2.342(14) . ?
C13 C1 1.473(7) . ?
C13 C12 1.415(8) . ?
C13 C8 1.391(7) . ?
C48 C49 1.378(8) . ?
C48 C60 1.480(8) . ?
C48 C53 1.404(8) . ?
C36 C41 1.397(9) . ?
C36 C37 1.404(8) . ?
C49 C50 1.408(9) . ?
C1 C2 1.408(7) . ?
C1 C6 1.387(8) . ?
C59 C60 1.396(8) . ?
C59 C58 1.394(9) . ?
C60 C55 1.399(8) . ?
C10 C9 1.381(9) . ?
C10 C20 1.555(7) . ?
C83 C84 1.409(9) . ?
C83 C88 1.403(10) . ?
C83 Li4 2.368(16) . ?
C2 C3 1.388(8) . ?
C45 H45 0.9800 . ?
C45 C37 1.532(10) . ?
C45 C46 1.533(9) . ?
C45 C47 1.498(10) . ?
C3 H3 0.9300 . ?
C3 C4 1.414(9) . ?
C29 C30 1.521(9) . ?
C29 C28 1.404(8) . ?
C29 Li1 2.608(16) . ?
C52 H52 0.9300 . ?
C52 C53 1.384(9) . ?
C52 C51 1.378(10) . ?
C50 H50 0.9300 . ?
C50 C51 1.390(9) . ?
C53 C54 1.517(9) . ?
C71 C72 1.425(10) . ?
C71 C76 1.394(11) . ?
C25 C26 1.400(8) . ?
C25 C33 1.517(8) . ?
C25 Li1 2.452(13) . ?
C84 C92 1.506(9) . ?
C84 C85 1.382(9) . ?
C84 Li4 2.529(17) . ?
C27 H27 0.9300 . ?
C27 C26 1.386(10) . ?
C27 C28 1.362(10) . ?
C51 C61 1.549(9) . ?
C6 C7 1.531(7) . ?
C6 C5 1.383(9) . ?
C8 C7 1.525(8) . ?
C8 C9 1.399(8) . ?
C54 C55 1.496(9) . ?
C54 C66 1.536(9) . ?
C54 C65 1.552(9) . ?
C41 C42 1.525(9) . ?
C41 C40 1.400(9) . ?
C38 H38 0.9300 . ?
C38 C37 1.403(9) . ?
C38 C39 1.373(11) . ?
C26 H26 0.9300 . ?
C26 Li1 2.774(14) . ?
C33 H33 0.9800 . ?
C33 H33A 0.9800 . ?
C33 C34 1.539(7) . ?
C33 C35 1.526(8) . ?
C33 C34A 1.535(8) . ?
C33 C35A 1.529(8) . ?
C7 C18 1.529(9) . ?
C7 C19 1.534(10) . ?
C58 H58 0.9300 . ?
C58 C57 1.389(10) . ?
C4 C5 1.373(9) . ?
C4 C14 1.551(8) . ?
C61 C63 1.539(7) . ?
C61 C64 1.536(7) . ?
C61 C62 1.526(8) . ?
C61 C64A 1.528(8) . ?
C61 C62A 1.540(8) . ?
C61 C63A 1.526(8) . ?
C42 H42 0.9800 . ?
C42 C43 1.528(11) . ?
C42 C44 1.513(11) . ?
C88 C87 1.404(10) . ?
C88 C89 1.541(10) . ?
C88 Li4 2.597(18) . ?
C56 H56 0.9300 . ?
C56 C55 1.385(10) . ?
C56 C57 1.391(10) . ?
C92 H92 0.9800 . ?
C92 H92A 0.9800 . ?
C92 C94 1.530(8) . ?
C92 C93 1.526(8) . ?
C92 C94A 1.530(8) . ?
C92 C93A 1.528(8) . ?
C5 H5 0.9300 . ?
C18 H18A 0.9600 . ?
C18 H18B 0.9600 . ?
C18 H18C 0.9600 . ?
C9 H9 0.9300 . ?
C72 C73 1.391(10) . ?
C72 C80 1.512(11) . ?
C30 H30 0.9800 . ?
C30 C31 1.515(11) . ?
C30 C32 1.542(11) . ?
C20 C23 1.530(8) . ?
C20 C21 1.529(8) . ?
C20 C22 1.521(8) . ?
C20 C23A 1.530(7) . ?
C20 C21A 1.520(7) . ?
C20 C22A 1.540(7) . ?
C19 H19A 0.9600 . ?
C19 H19B 0.9600 . ?
C19 H19C 0.9600 . ?
C57 C67 1.553(10) . ?
C86 H86 0.9300 . ?
C86 C85 1.387(11) . ?
C86 C87 1.364(11) . ?
C85 H85 0.9300 . ?
C73 H73 0.9300 . ?
C73 C74 1.325(14) . ?
C28 H28 0.9300 . ?
C66 H66A 0.9600 . ?
C66 H66B 0.9600 . ?
C66 H66C 0.9600 . ?
C14 C16 1.527(8) . ?
C14 C17 1.527(7) . ?
C14 C15 1.527(7) . ?
C14 C15A 1.530(8) . ?
C14 C17A 1.531(8) . ?
C14 C16A 1.524(8) . ?
C67 C70 1.526(8) . ?
C67 C69 1.540(7) . ?
C67 C68 1.532(7) . ?
C67 C68A 1.530(8) . ?
C67 C69A 1.533(8) . ?
C67 C70A 1.530(8) . ?
C39 H39 0.9300 . ?
C39 C40 1.385(11) . ?
B1 Li1 2.826(13) . ?
C87 H87 0.9300 . ?
C65 H65A 0.9600 . ?
C65 H65B 0.9600 . ?
C65 H65C 0.9600 . ?
C80 H80 0.9800 . ?
C80 C82 1.515(11) . ?
C80 C81 1.537(12) . ?
C43 H43A 0.9600 . ?
C43 H43B 0.9600 . ?
C43 H43C 0.9600 . ?
C31 H31A 0.9600 . ?
C31 H31B 0.9600 . ?
C31 H31C 0.9600 . ?
C91 H91A 0.9600 . ?
C91 H91B 0.9600 . ?
C91 H91C 0.9600 . ?
C91 C89 1.529(8) . ?
C89 H89 0.9800 . ?
C89 H89A 0.9800 . ?
C89 C90 1.536(8) . ?
C89 C90A 1.533(8) . ?
C89 C91A 1.530(8) . ?
C40 H40 0.9300 . ?
C76 C77 1.501(12) . ?
C76 C75 1.405(12) . ?
C46 H46A 0.9600 . ?
C46 H46B 0.9600 . ?
C46 H46C 0.9600 . ?
C32 H32A 0.9600 . ?
C32 H32B 0.9600 . ?
C32 H32C 0.9600 . ?
C74 H74 0.9300 . ?
C74 C75 1.395(14) . ?
C105 H105 0.9300 . ?
C105 C104 1.3900 . ?
C105 C106 1.3900 . ?
C104 H104 0.9300 . ?
C104 C103 1.3900 . ?
C103 H103 0.9300 . ?
C103 C102 1.3900 . ?
C102 H102 0.9300 . ?
C102 C101 1.3900 . ?
C101 H101 0.9300 . ?
C101 C106 1.3900 . ?
C106 H106 0.9300 . ?
C100 H100 0.9300 . ?
C100 C99 1.3900 . ?
C100 C95 1.3900 . ?
C99 H99 0.9300 . ?
C99 C98 1.3900 . ?
C98 H98 0.9300 . ?
C98 C97 1.3900 . ?
C97 H97 0.9300 . ?
C97 C96 1.3900 . ?
C96 H96 0.9300 . ?
C96 C95 1.3900 . ?
C95 H95 0.9300 . ?
C77 H77 0.9800 . ?
C77 H77A 0.9800 . ?
C77 C78 1.530(8) . ?
C77 C79 1.544(7) . ?
C77 C78A 1.532(8) . ?
C77 C79A 1.529(8) . ?
B2 Li4 2.817(14) . ?
C16 H16A 0.9600 . ?
C16 H16B 0.9600 . ?
C16 H16C 0.9600 . ?
C17 H17A 0.9600 . ?
C17 H17B 0.9600 . ?
C17 H17C 0.9600 . ?
C82 H82A 0.9600 . ?
C82 H82B 0.9600 . ?
C82 H82C 0.9600 . ?
C70 H70A 0.9600 . ?
C70 H70B 0.9600 . ?
C70 H70C 0.9600 . ?
C90 H90A 0.9600 . ?
C90 H90B 0.9600 . ?
C90 H90C 0.9600 . ?
C81 H81A 0.9600 . ?
C81 H81B 0.9600 . ?
C81 H81C 0.9600 . ?
C94 H94A 0.9600 . ?
C94 H94B 0.9600 . ?
C94 H94C 0.9600 . ?
C34 H34A 0.9600 . ?
C34 H34B 0.9600 . ?
C34 H34C 0.9600 . ?
C15 H15A 0.9600 . ?
C15 H15B 0.9600 . ?
C15 H15C 0.9600 . ?
C93 H93A 0.9600 . ?
C93 H93B 0.9600 . ?
C93 H93C 0.9600 . ?
C44 H44A 0.9600 . ?
C44 H44B 0.9600 . ?
C44 H44C 0.9600 . ?
C69 H69A 0.9600 . ?
C69 H69B 0.9600 . ?
C69 H69C 0.9600 . ?
C47 H47A 0.9600 . ?
C47 H47B 0.9600 . ?
C47 H47C 0.9600 . ?
C35 H35A 0.9600 . ?
C35 H35B 0.9600 . ?
C35 H35C 0.9600 . ?
C75 H75 0.9300 . ?
C23 H23A 0.9600 . ?
C23 H23B 0.9600 . ?
C23 H23C 0.9600 . ?
C68 H68A 0.9600 . ?
C68 H68B 0.9600 . ?
C68 H68C 0.9600 . ?
C63 H63A 0.9600 . ?
C63 H63B 0.9600 . ?
C63 H63C 0.9600 . ?
C78 H78A 0.9600 . ?
C78 H78B 0.9600 . ?
C78 H78C 0.9600 . ?
C21 H21A 0.9600 . ?
C21 H21B 0.9600 . ?
C21 H21C 0.9600 . ?
C79 H79A 0.9600 . ?
C79 H79B 0.9600 . ?
C79 H79C 0.9600 . ?
C64 H64A 0.9600 . ?
C64 H64B 0.9600 . ?
C64 H64C 0.9600 . ?
C22 H22A 0.9600 . ?
C22 H22B 0.9600 . ?
C22 H22C 0.9600 . ?
C62 H62A 0.9600 . ?
C62 H62B 0.9600 . ?
C62 H62C 0.9600 . ?
Li4 Li3 2.64(2) . ?
Li1 Li2 2.694(16) . ?
C109 H109 0.9300 . ?
C109 C110 1.3900 . ?
C109 C108 1.3900 . ?
C110 H110 0.9300 . ?
C110 C111 1.3900 . ?
C111 H111 0.9300 . ?
C111 C112 1.3900 . ?
C112 H112 0.9300 . ?
C112 C107 1.3900 . ?
C107 H107 0.9300 . ?
C107 C108 1.3900 . ?
C108 H108 0.9300 . ?
C15A H15D 0.9600 . ?
C15A H15E 0.9600 . ?
C15A H15F 0.9600 . ?
C17A H17D 0.9600 . ?
C17A H17E 0.9600 . ?
C17A H17F 0.9600 . ?
C16A H16D 0.9600 . ?
C16A H16E 0.9600 . ?
C16A H16F 0.9600 . ?
C23A H23D 0.9600 . ?
C23A H23E 0.9600 . ?
C23A H23F 0.9600 . ?
C21A H21D 0.9600 . ?
C21A H21E 0.9600 . ?
C21A H21F 0.9600 . ?
C22A H22D 0.9600 . ?
C22A H22E 0.9600 . ?
C22A H22F 0.9600 . ?
C34A H34D 0.9600 . ?
C34A H34E 0.9600 . ?
C34A H34F 0.9600 . ?
C35A H35D 0.9600 . ?
C35A H35E 0.9600 . ?
C35A H35F 0.9600 . ?
C64A H64D 0.9600 . ?
C64A H64E 0.9600 . ?
C64A H64F 0.9600 . ?
C62A H62D 0.9600 . ?
C62A H62E 0.9600 . ?
C62A H62F 0.9600 . ?
C63A H63D 0.9600 . ?
C63A H63E 0.9600 . ?
C63A H63F 0.9600 . ?
C68A H68D 0.9600 . ?
C68A H68E 0.9600 . ?
C68A H68F 0.9600 . ?
C69A H69D 0.9600 . ?
C69A H69E 0.9600 . ?
C69A H69F 0.9600 . ?
C70A H70D 0.9600 . ?
C70A H70E 0.9600 . ?
C70A H70F 0.9600 . ?
C78A H78D 0.9600 . ?
C78A H78E 0.9600 . ?
C78A H78F 0.9600 . ?
C79A H79D 0.9600 . ?
C79A H79E 0.9600 . ?
C79A H79F 0.9600 . ?
C90A H90D 0.9600 . ?
C90A H90E 0.9600 . ?
C90A H90F 0.9600 . ?
C91A H91D 0.9600 . ?
C91A H91E 0.9600 . ?
C91A H91F 0.9600 . ?
C94A H94D 0.9600 . ?
C94A H94E 0.9600 . ?
C94A H94F 0.9600 . ?
C93A H93D 0.9600 . ?
C93A H93E 0.9600 . ?
C93A H93F 0.9600 . ?

loop_
_geom_torsion_atom_site_label_1
_geom_torsion_atom_site_label_2
_geom_torsion_atom_site_label_3
_geom_torsion_atom_site_label_4
_geom_torsion
_geom_torsion_site_symmetry_1
_geom_torsion_site_symmetry_2
_geom_torsion_site_symmetry_3
_geom_torsion_site_symmetry_4
_geom_torsion_publ_flag
N1 C24 C29 C30 -4.7(9) . . . . ?
N1 C24 C29 C28 176.2(6) . . . . ?
N1 C24 C29 Li1 105.2(6) . . . . ?
N1 C24 C25 C26 -176.0(5) . . . . ?
N1 C24 C25 C33 4.4(8) . . . . ?
N1 C24 C25 Li1 -101.3(6) . . . . ?
N1 C2 C3 C4 179.3(6) . . . . ?
N3 C49 C50 C51 178.8(5) . . . . ?
N3 C71 C72 C73 178.7(7) . . . . ?
N3 C71 C72 C80 0.4(10) . . . . ?
N3 C71 C76 C77 -1.1(12) . . . . ?
N3 C71 C76 C75 179.0(7) . . . . ?
N2 C36 C41 C42 -0.2(8) . . . . ?
N2 C36 C41 C40 -177.4(5) . . . . ?
N2 C36 C37 C45 -2.9(8) . . . . ?
N2 C36 C37 C38 178.1(5) . . . . ?
N4 C59 C60 C48 2.1(10) . . . . ?
N4 C59 C60 C55 -179.3(5) . . . . ?
N4 C59 C58 C57 178.1(6) . . . . ?
N4 C83 C84 C92 1.5(9) . . . . ?
N4 C83 C84 C85 -175.7(6) . . . . ?
N4 C83 C84 Li4 -103.1(7) . . . . ?
N4 C83 C88 C87 176.2(7) . . . . ?
N4 C83 C88 C89 -2.2(11) . . . . ?
N4 C83 C88 Li4 104.8(7) . . . . ?
C11 C10 C9 C8 -2.1(9) . . . . ?
C11 C10 C20 C23 -57.2(12) . . . . ?
C11 C10 C20 C21 -170.8(12) . . . . ?
C11 C10 C20 C22 65.8(13) . . . . ?
C11 C10 C20 C23A -17.4(10) . . . . ?
C11 C10 C20 C21A -143.9(10) . . . . ?
C11 C10 C20 C22A 97.4(9) . . . . ?
C24 N1 C2 C1 177.1(5) . . . . ?
C24 N1 C2 C3 -2.6(8) . . . . ?
C24 N1 B1 N2 -178.8(5) . . . . ?
C24 N1 B1 O1 1.3(8) . . . . ?
C24 N1 B1 Li1 -6.0(5) . . . . ?
C24 C29 C30 C31 -113.3(7) . . . . ?
C24 C29 C30 C32 123.6(7) . . . . ?
C24 C29 C28 C27 -0.4(11) . . . . ?
C24 C25 C26 C27 -0.3(10) . . . . ?
C24 C25 C26 Li1 64.0(6) . . . . ?
C24 C25 C33 C34 132.8(11) . . . . ?
C24 C25 C33 C35 -102.6(10) . . . . ?
C24 C25 C33 C34A 110.0(13) . . . . ?
C24 C25 C33 C35A -123.8(12) . . . . ?
C13 C1 C2 N1 1.7(9) . . . . ?
C13 C1 C2 C3 -178.6(6) . . . . ?
C13 C1 C6 C7 1.9(7) . . . . ?
C13 C1 C6 C5 179.3(6) . . . . ?
C13 C8 C7 C6 1.4(6) . . . . ?
C13 C8 C7 C18 120.7(6) . . . . ?
C13 C8 C7 C19 -115.3(5) . . . . ?
C13 C8 C9 C10 1.5(9) . . . . ?
C48 C49 C50 C51 -0.5(8) . . . . ?
C48 C60 C55 C54 1.0(7) . . . . ?
C48 C60 C55 C56 -179.3(6) . . . . ?
C48 C53 C54 C55 1.1(6) . . . . ?
C48 C53 C54 C66 122.6(6) . . . . ?
C48 C53 C54 C65 -116.2(6) . . . . ?
C36 N2 C12 C11 3.6(7) . . . . ?
C36 N2 C12 C13 -176.5(5) . . . . ?
C36 N2 B1 N1 178.2(5) . . . . ?
C36 N2 B1 O1 -1.8(7) . . . . ?
C36 N2 B1 Li1 11.8(11) . . . . ?
C36 C41 C42 C43 -104.9(7) . . . . ?
C36 C41 C42 C44 130.7(7) . . . . ?
C36 C41 C40 C39 0.8(10) . . . . ?
C49 N3 C71 C72 -86.7(7) . . . . ?
C49 N3 C71 C76 91.9(7) . . . . ?
C49 N3 B2 N4 5.1(11) . . . . ?
C49 N3 B2 O2 -176.4(6) . . . . ?
C49 N3 B2 Li4 -166.3(9) . . . . ?
C49 C48 C60 C59 0.7(10) . . . . ?
C49 C48 C60 C55 -178.1(6) . . . . ?
C49 C48 C53 C52 -0.8(8) . . . . ?
C49 C48 C53 C54 177.5(5) . . . . ?
C49 C50 C51 C52 -0.3(9) . . . . ?
C49 C50 C51 C61 -177.2(5) . . . . ?
C1 C13 C12 N2 -1.4(9) . . . . ?
C1 C13 C12 C11 178.5(5) . . . . ?
C1 C13 C8 C7 -0.4(6) . . . . ?
C1 C13 C8 C9 -179.2(5) . . . . ?
C1 C2 C3 C4 -0.4(9) . . . . ?
C1 C6 C7 C8 -2.0(6) . . . . ?
C1 C6 C7 C18 -120.9(6) . . . . ?
C1 C6 C7 C19 115.4(6) . . . . ?
C1 C6 C5 C4 -0.6(10) . . . . ?
C59 N4 C83 C84 -85.6(7) . . . . ?
C59 N4 C83 C88 96.0(7) . . . . ?
C59 N4 C83 Li4 -172.7(6) . . . . ?
C59 N4 B2 N3 -1.7(11) . . . . ?
C59 N4 B2 O2 179.7(6) . . . . ?
C59 N4 B2 Li4 173.9(7) . . . . ?
C59 C60 C55 C54 -177.9(5) . . . . ?
C59 C60 C55 C56 1.8(9) . . . . ?
C59 C58 C57 C56 0.7(11) . . . . ?
C59 C58 C57 C67 -178.9(6) . . . . ?
C60 C48 C49 N3 -0.7(9) . . . . ?
C60 C48 C49 C50 178.5(5) . . . . ?
C60 C48 C53 C52 -178.9(5) . . . . ?
C60 C48 C53 C54 -0.5(6) . . . . ?
C60 C59 C58 C57 -1.5(10) . . . . ?
C10 C11 C12 N2 179.0(5) . . . . ?
C10 C11 C12 C13 -0.9(8) . . . . ?
C83 N4 C59 C60 177.3(5) . . . . ?
C83 N4 C59 C58 -2.3(8) . . . . ?
C83 N4 B2 N3 178.9(6) . . . . ?
C83 N4 B2 O2 0.3(8) . . . . ?
C83 N4 B2 Li4 -5.5(6) . . . . ?
C83 C84 C92 C94 135.1(13) . . . . ?
C83 C84 C92 C93 -98.4(13) . . . . ?
C83 C84 C92 C94A 112.9(19) . . . . ?
C83 C84 C92 C93A -118.6(17) . . . . ?
C83 C84 C85 C86 -1.8(11) . . . . ?
C83 C88 C87 C86 0.8(13) . . . . ?
C83 C88 C89 C91 -114.3(12) . . . . ?
C83 C88 C89 C90 118.7(15) . . . . ?
C83 C88 C89 C90A 137(3) . . . . ?
C83 C88 C89 C91A -102(3) . . . . ?
C12 N2 C36 C41 91.9(6) . . . . ?
C12 N2 C36 C37 -83.9(6) . . . . ?
C12 N2 B1 N1 0.8(10) . . . . ?
C12 N2 B1 O1 -179.3(5) . . . . ?
C12 N2 B1 Li1 -165.6(8) . . . . ?
C12 C11 C10 C9 1.9(9) . . . . ?
C12 C11 C10 C20 -176.1(5) . . . . ?
C12 C13 C1 C2 -0.4(10) . . . . ?
C12 C13 C1 C6 -179.4(6) . . . . ?
C12 C13 C8 C7 178.3(5) . . . . ?
C12 C13 C8 C9 -0.4(8) . . . . ?
C2 N1 C24 C29 96.4(6) . . . . ?
C2 N1 C24 C25 -86.9(6) . . . . ?
C2 N1 C24 Li1 -170.6(5) . . . . ?
C2 N1 B1 N2 -1.1(10) . . . . ?
C2 N1 B1 O1 178.9(5) . . . . ?
C2 N1 B1 Li1 171.6(6) . . . . ?
C2 C1 C6 C7 -177.3(5) . . . . ?
C2 C1 C6 C5 0.1(9) . . . . ?
C2 C3 C4 C5 0.0(10) . . . . ?
C2 C3 C4 C14 178.8(6) . . . . ?
C3 C4 C5 C6 0.5(10) . . . . ?
C3 C4 C14 C16 -67.5(12) . . . . ?
C3 C4 C14 C17 176.3(15) . . . . ?
C3 C4 C14 C15 48.0(15) . . . . ?
C3 C4 C14 C15A 69(2) . . . . ?
C3 C4 C14 C17A 177(3) . . . . ?
C3 C4 C14 C16A -57(2) . . . . ?
C29 C24 C25 C26 0.7(9) . . . . ?
C29 C24 C25 C33 -178.9(5) . . . . ?
C29 C24 C25 Li1 75.4(6) . . . . ?
C52 C53 C54 C55 179.3(6) . . . . ?
C52 C53 C54 C66 -59.2(8) . . . . ?
C52 C53 C54 C65 62.0(8) . . . . ?
C52 C51 C61 C63 -71.6(10) . . . . ?
C52 C51 C61 C64 169.7(8) . . . . ?
C52 C51 C61 C62 49.4(11) . . . . ?
C52 C51 C61 C64A 127.0(16) . . . . ?
C52 C51 C61 C62A 20.1(14) . . . . ?
C52 C51 C61 C63A -99.4(16) . . . . ?
C50 C51 C61 C63 105.3(9) . . . . ?
C50 C51 C61 C64 -13.3(10) . . . . ?
C50 C51 C61 C62 -133.7(10) . . . . ?
C50 C51 C61 C64A -56.1(16) . . . . ?
C50 C51 C61 C62A -163.0(13) . . . . ?
C50 C51 C61 C63A 77.5(16) . . . . ?
C53 C48 C49 N3 -178.3(5) . . . . ?
C53 C48 C49 C50 1.0(8) . . . . ?
C53 C48 C60 C59 178.5(6) . . . . ?
C53 C48 C60 C55 -0.3(6) . . . . ?
C53 C52 C51 C50 0.5(9) . . . . ?
C53 C52 C51 C61 177.5(5) . . . . ?
C53 C54 C55 C60 -1.3(6) . . . . ?
C53 C54 C55 C56 179.1(6) . . . . ?
C71 N3 C49 C48 -177.5(5) . . . . ?
C71 N3 C49 C50 3.2(8) . . . . ?
C71 N3 B2 N4 179.5(6) . . . . ?
C71 N3 B2 O2 -2.0(9) . . . . ?
C71 N3 B2 Li4 8.1(13) . . . . ?
C71 C72 C73 C74 3.7(13) . . . . ?
C71 C72 C80 C82 138.3(7) . . . . ?
C71 C72 C80 C81 -96.5(8) . . . . ?
C71 C76 C77 C78 -113.0(11) . . . . ?
C71 C76 C77 C79 128.2(10) . . . . ?
C71 C76 C77 C78A -91.6(18) . . . . ?
C71 C76 C77 C79A 153(3) . . . . ?
C71 C76 C75 C74 1.0(15) . . . . ?
C25 C24 C29 C30 178.7(6) . . . . ?
C25 C24 C29 C28 -0.4(9) . . . . ?
C25 C24 C29 Li1 -71.4(6) . . . . ?
C84 C83 C88 C87 -2.2(11) . . . . ?
C84 C83 C88 C89 179.4(6) . . . . ?
C84 C83 C88 Li4 -73.6(7) . . . . ?
C51 C52 C53 C48 0.0(9) . . . . ?
C51 C52 C53 C54 -178.1(6) . . . . ?
C6 C1 C2 N1 -179.3(5) . . . . ?
C6 C1 C2 C3 0.4(8) . . . . ?
C8 C13 C1 C2 178.1(6) . . . . ?
C8 C13 C1 C6 -0.9(6) . . . . ?
C8 C13 C12 N2 -179.8(5) . . . . ?
C8 C13 C12 C11 0.1(8) . . . . ?
C41 C36 C37 C45 -178.6(5) . . . . ?
C41 C36 C37 C38 2.4(8) . . . . ?
C38 C39 C40 C41 -0.6(12) . . . . ?
C26 C25 C33 C34 -46.8(12) . . . . ?
C26 C25 C33 C35 77.8(11) . . . . ?
C26 C25 C33 C34A -69.6(13) . . . . ?
C26 C25 C33 C35A 56.6(13) . . . . ?
C26 C27 C28 C29 0.7(12) . . . . ?
C33 C25 C26 C27 179.3(6) . . . . ?
C33 C25 C26 Li1 -116.4(7) . . . . ?
C7 C6 C5 C4 176.4(6) . . . . ?
C7 C8 C9 C10 -177.1(6) . . . . ?
C58 C59 C60 C48 -178.3(6) . . . . ?
C58 C59 C60 C55 0.3(8) . . . . ?
C58 C57 C67 C70 -68.7(13) . . . . ?
C58 C57 C67 C69 48.5(16) . . . . ?
C58 C57 C67 C68 -179.4(12) . . . . ?
C58 C57 C67 C68A 160(2) . . . . ?
C58 C57 C67 C69A 74(3) . . . . ?
C58 C57 C67 C70A -60(3) . . . . ?
C37 C36 C41 C42 175.5(5) . . . . ?
C37 C36 C41 C40 -1.8(9) . . . . ?
C37 C38 C39 C40 1.3(11) . . . . ?
C42 C41 C40 C39 -176.5(7) . . . . ?
C88 C83 C84 C92 179.9(6) . . . . ?
C88 C83 C84 C85 2.7(10) . . . . ?
C88 C83 C84 Li4 75.4(7) . . . . ?
C56 C57 C67 C70 111.7(13) . . . . ?
C56 C57 C67 C69 -131.2(15) . . . . ?
C56 C57 C67 C68 1.0(15) . . . . ?
C56 C57 C67 C68A -19(2) . . . . ?
C56 C57 C67 C69A -106(3) . . . . ?
C56 C57 C67 C70A 120(3) . . . . ?
C92 C84 C85 C86 -179.1(7) . . . . ?
C5 C6 C7 C8 -179.3(6) . . . . ?
C5 C6 C7 C18 61.8(9) . . . . ?
C5 C6 C7 C19 -62.0(8) . . . . ?
C5 C4 C14 C16 111.3(12) . . . . ?
C5 C4 C14 C17 -4.9(17) . . . . ?
C5 C4 C14 C15 -133.2(15) . . . . ?
C5 C4 C14 C15A -112(2) . . . . ?
C5 C4 C14 C17A -4(3) . . . . ?
C5 C4 C14 C16A 122(2) . . . . ?
C9 C10 C20 C23 124.8(11) . . . . ?
C9 C10 C20 C21 11.2(13) . . . . ?
C9 C10 C20 C22 -112.2(13) . . . . ?
C9 C10 C20 C23A 164.6(9) . . . . ?
C9 C10 C20 C21A 38.2(11) . . . . ?
C9 C10 C20 C22A -80.6(9) . . . . ?
C9 C8 C7 C6 -179.9(6) . . . . ?
C9 C8 C7 C18 -60.6(8) . . . . ?
C9 C8 C7 C19 63.3(8) . . . . ?
C72 C71 C76 C77 177.4(7) . . . . ?
C72 C71 C76 C75 -2.4(12) . . . . ?
C72 C73 C74 C75 -5.2(16) . . . . ?
C30 C29 C28 C27 -179.4(7) . . . . ?
C20 C10 C9 C8 175.9(5) . . . . ?
C55 C56 C57 C58 1.3(10) . . . . ?
C55 C56 C57 C67 -179.0(6) . . . . ?
C57 C56 C55 C60 -2.6(10) . . . . ?
C57 C56 C55 C54 177.0(6) . . . . ?
C85 C84 C92 C94 -47.6(14) . . . . ?
C85 C84 C92 C93 78.8(14) . . . . ?
C85 C84 C92 C94A -69.9(19) . . . . ?
C85 C84 C92 C93A 58.7(18) . . . . ?
C85 C86 C87 C88 0.1(14) . . . . ?
C73 C72 C80 C82 -40.0(10) . . . . ?
C73 C72 C80 C81 85.2(9) . . . . ?
C73 C74 C75 C76 2.7(17) . . . . ?
C28 C29 C30 C31 65.8(9) . . . . ?
C28 C29 C30 C32 -57.4(8) . . . . ?
C28 C27 C26 C25 -0.4(12) . . . . ?
C28 C27 C26 Li1 -53.5(8) . . . . ?
C66 C54 C55 C60 -122.1(6) . . . . ?
C66 C54 C55 C56 58.3(9) . . . . ?
C14 C4 C5 C6 -178.2(6) . . . . ?
C39 C38 C37 C36 -2.1(9) . . . . ?
C39 C38 C37 C45 178.9(6) . . . . ?
B1 N1 C24 C29 -85.5(7) . . . . ?
B1 N1 C24 C25 91.2(6) . . . . ?
B1 N1 C24 Li1 7.5(7) . . . . ?
B1 N1 C2 C1 -0.5(9) . . . . ?
B1 N1 C2 C3 179.8(6) . . . . ?
B1 N2 C36 C41 -86.0(6) . . . . ?
B1 N2 C36 C37 98.2(6) . . . . ?
B1 N2 C12 C11 -178.9(6) . . . . ?
B1 N2 C12 C13 1.0(9) . . . . ?
B1 O1 Li1 Br1 -155.0(5) . . . . ?
B1 O1 Li1 C24 13.8(8) . . . . ?
B1 O1 Li1 C29 43.9(8) . . . . ?
B1 O1 Li1 C25 -13.3(10) . . . . ?
B1 O1 Li1 C26 -9.5(14) . . . . ?
B1 O1 Li1 Li2 -173.5(8) . . . . ?
B1 O1 Li2 Br1 155.7(7) . . . . ?
B1 O1 Li2 Br2 -100.9(12) . . . . ?
B1 O1 Li2 Li1 171.7(11) . . . . ?
C87 C88 C89 C91 67.3(13) . . . . ?
C87 C88 C89 C90 -59.7(16) . . . . ?
C87 C88 C89 C90A -42(3) . . . . ?
C87 C88 C89 C91A 80(3) . . . . ?
C87 C86 C85 C84 0.4(13) . . . . ?
C65 C54 C55 C60 115.8(6) . . . . ?
C65 C54 C55 C56 -63.9(8) . . . . ?
C80 C72 C73 C74 -178.0(9) . . . . ?
C89 C88 C87 C86 179.3(8) . . . . ?
C40 C41 C42 C43 72.4(9) . . . . ?
C40 C41 C42 C44 -52.1(9) . . . . ?
C76 C71 C72 C73 0.2(11) . . . . ?
C76 C71 C72 C80 -178.2(7) . . . . ?
C46 C45 C37 C36 142.4(6) . . . . ?
C46 C45 C37 C38 -38.7(8) . . . . ?
C105 C104 C103 C102 0.0 . . . . ?
C104 C105 C106 C101 0.0 . . . . ?
C104 C103 C102 C101 0.0 . . . . ?
C103 C102 C101 C106 0.0 . . . . ?
C102 C101 C106 C105 0.0 . . . . ?
C106 C105 C104 C103 0.0 . . . . ?
C100 C99 C98 C97 0.0 . . . . ?
C99 C100 C95 C96 0.0 . . . . ?
C99 C98 C97 C96 0.0 . . . . ?
C98 C97 C96 C95 0.0 . . . . ?
C97 C96 C95 C100 0.0 . . . . ?
C95 C100 C99 C98 0.0 . . . . ?
C77 C76 C75 C74 -178.8(9) . . . . ?
B2 N3 C49 C48 -3.2(10) . . . . ?
B2 N3 C49 C50 177.5(6) . . . . ?
B2 N3 C71 C72 97.8(7) . . . . ?
B2 N3 C71 C76 -83.6(8) . . . . ?
B2 N4 C59 C60 -2.1(10) . . . . ?
B2 N4 C59 C58 178.4(6) . . . . ?
B2 N4 C83 C84 93.9(7) . . . . ?
B2 N4 C83 C88 -84.5(8) . . . . ?
B2 N4 C83 Li4 6.8(7) . . . . ?
B2 O2 Li4 Br2 -159.4(6) . . . . ?
B2 O2 Li4 C83 11.4(9) . . . . ?
B2 O2 Li4 C84 -14.8(10) . . . . ?
B2 O2 Li4 C88 41.5(9) . . . . ?
B2 O2 Li4 Li3 -176.9(11) . . . . ?
B2 O2 Li3 Br1 -102.0(16) . . . . ?
B2 O2 Li3 Br2 162.1(9) . . . . ?
B2 O2 Li3 Li4 176.0(14) . . . . ?
C47 C45 C37 C36 -92.4(7) . . . . ?
C47 C45 C37 C38 86.5(7) . . . . ?
C75 C76 C77 C78 66.8(12) . . . . ?
C75 C76 C77 C79 -52.0(12) . . . . ?
C75 C76 C77 C78A 88.2(18) . . . . ?
C75 C76 C77 C79A -27(3) . . . . ?
Li4 O2 B2 N3 170.2(8) . . . . ?
Li4 O2 B2 N4 -11.1(11) . . . . ?
Li4 O2 Li3 Br1 82.0(13) . . . . ?
Li4 O2 Li3 Br2 -13.9(7) . . . . ?
Li4 C83 C84 C92 104.5(7) . . . . ?
Li4 C83 C84 C85 -72.7(7) . . . . ?
Li4 C83 C88 C87 71.4(8) . . . . ?
Li4 C83 C88 C89 -107.0(8) . . . . ?
Li4 C84 C92 C94 -147.7(13) . . . . ?
Li4 C84 C92 C93 -21.2(13) . . . . ?
Li4 C84 C92 C94A -170.0(18) . . . . ?
Li4 C84 C92 C93A -41.4(17) . . . . ?
Li4 C84 C85 C86 -63.5(9) . . . . ?
Li4 C88 C87 C86 59.9(9) . . . . ?
Li4 C88 C89 C91 169.8(11) . . . . ?
Li4 C88 C89 C90 42.8(15) . . . . ?
Li4 C88 C89 C90A 61(3) . . . . ?
Li4 C88 C89 C91A -178(3) . . . . ?
Li1 O1 B1 N1 -13.7(10) . . . . ?
Li1 O1 B1 N2 166.3(7) . . . . ?
Li1 O1 Li2 Br1 -16.0(6) . . . . ?
Li1 O1 Li2 Br2 87.4(11) . . . . ?
Li1 C24 C29 C30 -109.9(6) . . . . ?
Li1 C24 C29 C28 71.0(6) . . . . ?
Li1 C24 C25 C26 -74.7(6) . . . . ?
Li1 C24 C25 C33 105.7(6) . . . . ?
Li1 C29 C30 C31 171.1(6) . . . . ?
Li1 C29 C30 C32 48.0(7) . . . . ?
Li1 C29 C28 C27 57.4(8) . . . . ?
Li1 C25 C26 C27 -64.3(8) . . . . ?
Li1 C25 C33 C34 -148.0(11) . . . . ?
Li1 C25 C33 C35 -23.4(11) . . . . ?
Li1 C25 C33 C34A -170.8(12) . . . . ?
Li1 C25 C33 C35A -44.6(12) . . . . ?
Li2 O1 B1 N1 176.3(8) . . . . ?
Li2 O1 B1 N2 -3.6(12) . . . . ?
Li2 O1 B1 Li1 -170.0(13) . . . . ?
Li2 O1 Li1 Br1 18.5(7) . . . . ?
Li2 O1 Li1 C24 -172.7(5) . . . . ?
Li2 O1 Li1 C29 -142.6(5) . . . . ?
Li2 O1 Li1 C25 160.3(6) . . . . ?
Li2 O1 Li1 C26 164.1(9) . . . . ?
Li2 O1 Li1 B1 173.5(8) . . . . ?
C109 C110 C111 C112 0.0 . . . . ?
C110 C109 C108 C107 0.0 . . . . ?
C110 C111 C112 C107 0.0 . . . . ?
C111 C112 C107 C108 0.0 . . . . ?
C112 C107 C108 C109 0.0 . . . . ?
C108 C109 C110 C111 0.0 . . . . ?
Li3 O2 B2 N3 -4.8(16) . . . . ?
Li3 O2 B2 N4 173.8(12) . . . . ?
Li3 O2 B2 Li4 -175.1(17) . . . . ?
Li3 O2 Li4 Br2 17.5(9) . . . . ?
Li3 O2 Li4 C83 -171.7(8) . . . . ?
Li3 O2 Li4 C84 162.1(8) . . . . ?
Li3 O2 Li4 C88 -141.6(8) . . . . ?
Li3 O2 Li4 B2 176.9(11) . . . . ?

loop_
_twin_individual_id
_twin_individual_mass_fraction_refined
1 0.8302(16)
2 0.1698(16)
